data_7035121
loop_
_publ_author_name
'Roymuhury, Sagnik K.'
'Chakraborty, Debashis'
'Ramkumar, Venkatachalam'

_publ_section_title
;
 Synthesis and characterization of group 4 metal alkoxide complexes
 containing imine based bis-bidentate ligands: effective catalysts for the
 ring opening polymerization of lactides, epoxides and polymerization of
 ethylene.
;
_journal_issue 22
_journal_name_full 'Dalton transactions (Cambridge, England : 2003)'
_journal_page_first 10352
_journal_page_last 10367
_journal_paper_doi 10.1039/c5dt01092f
_journal_volume 44
_journal_year 2015
_chemical_formula_sum 'C138 H204 Hf3 N6 O12'
_chemical_formula_weight 2674.53
_chemical_name_systematic
;
 ?
;
_space_group_crystal_system monoclinic
_space_group_IT_number 14
_space_group_name_Hall '-P 2yn'
_space_group_name_H-M_alt 'P 1 21/n 1'
_symmetry_space_group_name_Hall '-P 2yn'
_symmetry_space_group_name_H-M 'P 1 21/n 1'
_atom_sites_solution_hydrogens geom
_audit_creation_method SHELXL-2012
_audit_update_record
;
2015-04-28 deposited with the CCDC.
2015-04-28 downloaded from the CCDC.
;
_cell_angle_alpha 90
_cell_angle_beta 97.805(2)
_cell_angle_gamma 90
_cell_formula_units_Z 4
_cell_length_a 19.1043(7)
_cell_length_b 29.5065(11)
_cell_length_c 30.3372(10)
_cell_measurement_reflns_used 6847
_cell_measurement_temperature 296(2)
_cell_measurement_theta_max 22.71
_cell_measurement_theta_min 2.27
_cell_volume 16942.7(11)
_computing_cell_refinement 'APEXII/SAINT (Bruker, 2008)'
_computing_data_collection 'APEXII (Bruker, 2008)'
_computing_data_reduction 'SAINT/XPREP (Bruker, 2008)'
_computing_molecular_graphics 'ORTEP3 (Farrugia, 1997) '
_computing_publication_material 'SHELXL-97 (Sheldrick, 2013)'
_computing_structure_refinement 'SHELXL-97 (Sheldrick, 2013)'
_computing_structure_solution 'SHELXS-97 (Sheldrick, 2013)'
_diffrn_ambient_temperature 296(2)
_diffrn_measured_fraction_theta_full 0.954
_diffrn_measured_fraction_theta_max 0.887
_diffrn_measurement_device_type 'Bruker kappa apex2 CCD Diffractometer'
_diffrn_measurement_method '\w and \f scan'
_diffrn_radiation_type MoK\a
_diffrn_radiation_wavelength 0.71073
_diffrn_reflns_av_R_equivalents 0.0607
_diffrn_reflns_av_unetI/netI 0.1101
_diffrn_reflns_laue_measured_fraction_full 0.954
_diffrn_reflns_laue_measured_fraction_max 0.887
_diffrn_reflns_limit_h_max 18
_diffrn_reflns_limit_h_min -23
_diffrn_reflns_limit_k_max 38
_diffrn_reflns_limit_k_min -37
_diffrn_reflns_limit_l_max 33
_diffrn_reflns_limit_l_min -39
_diffrn_reflns_number 116293
_diffrn_reflns_point_group_measured_fraction_full 0.954
_diffrn_reflns_point_group_measured_fraction_max 0.887
_diffrn_reflns_theta_full 25.242
_diffrn_reflns_theta_max 27.917
_diffrn_reflns_theta_min 0.967
_exptl_absorpt_coefficient_mu 1.880
_exptl_absorpt_correction_T_max 0.7821
_exptl_absorpt_correction_T_min 0.6912
_exptl_absorpt_correction_type multi-scan
_exptl_absorpt_process_details 'SADABS (Bruker, 2008)'
_exptl_crystal_colour colourless
_exptl_crystal_density_diffrn 1.049
_exptl_crystal_description block
_exptl_crystal_F_000 5544
_exptl_crystal_size_max 0.300
_exptl_crystal_size_mid 0.250
_exptl_crystal_size_min 0.200
_platon_squeeze_details
;
The solvent accessible cavity associated with toluene molecule
(estimated volume 2068 \%A^3^) contains disordered toulene molecule,
for which no reasonable model could be developed. Therefore, the observed
structure  were modified by PLATON SQUEEZE(Spek, 2009) to eliminate
the diffuse electron density (272 electrons) found in the cavity.  

;
_refine_diff_density_max 1.103
_refine_diff_density_min -0.803
_refine_diff_density_rms 0.096
_refine_ls_extinction_method none
_refine_ls_goodness_of_fit_ref 0.882
_refine_ls_hydrogen_treatment constr
_refine_ls_matrix_type full
_refine_ls_number_parameters 1544
_refine_ls_number_reflns 35986
_refine_ls_number_restraints 357
_refine_ls_restrained_S_all 0.893
_refine_ls_R_factor_all 0.1113
_refine_ls_R_factor_gt 0.0489
_refine_ls_shift/su_max 0.004
_refine_ls_shift/su_mean 0.000
_refine_ls_structure_factor_coef Fsqd
_refine_ls_weighting_details
;
 w=1/[\s^2^(Fo^2^)+(0.0613P)^2^]
 where P=(Fo^2^+2Fc^2^)/3
;
_refine_ls_weighting_scheme calc
_refine_ls_wR_factor_gt 0.1087
_refine_ls_wR_factor_ref 0.1219
_reflns_Friedel_coverage 0.000
_reflns_number_gt 18642
_reflns_number_total 35986
_reflns_threshold_expression 'I > 2\s(I)'
_cod_data_source_file c5dt01092f2.cif
_cod_data_source_block 7
_cod_depositor_comments 'Adding full bibliography for 7035119--7035121.cif.'
_cod_database_code 7035121
_shelx_space_group_comment
;
The symmetry employed for this shelxl refinement is uniquely defined
by the following loop, which should always be used as a source of
symmetry information in preference to the above space-group names.
They are only intended as comments.
;
_shelx_estimated_absorpt_t_min 0.602
_shelx_estimated_absorpt_t_max 0.705
_shelxl_version_number 2012-9

loop_
_space_group_symop_operation_xyz
'x, y, z'
'-x+1/2, y+1/2, -z+1/2'
'-x, -y, -z'
'x-1/2, -y-1/2, z-1/2'

loop_
_atom_site_label
_atom_site_type_symbol
_atom_site_fract_x
_atom_site_fract_y
_atom_site_fract_z
_atom_site_U_iso_or_equiv
_atom_site_adp_type
_atom_site_occupancy
_atom_site_site_symmetry_order
_atom_site_calc_flag
_atom_site_refinement_flags_posn
_atom_site_refinement_flags_adp
_atom_site_refinement_flags_occupancy
_atom_site_disorder_assembly
_atom_site_disorder_group
C1 C 0.7132(3) 0.14475(17) 0.76569(15) 0.0456(13) Uani 1 1 d . . . . .
H1 H 0.7435 0.1662 0.7562 0.055 Uiso 1 1 calc R U . . .
C2 C 0.7450(3) 0.10210(17) 0.78099(15) 0.0430(13) Uani 1 1 d . . . . .
C3 C 0.8180(3) 0.1001(2) 0.79056(18) 0.0589(15) Uani 1 1 d . . . . .
H3 H 0.8439 0.1262 0.7873 0.071 Uiso 1 1 calc R U . . .
C4 C 0.8539(3) 0.0610(2) 0.80472(18) 0.0634(17) Uani 1 1 d . . . . .
C5 C 0.8115(3) 0.0230(2) 0.80710(19) 0.0632(16) Uani 1 1 d . . . . .
H5 H 0.8344 -0.0039 0.8165 0.076 Uiso 1 1 calc R U . . .
C6 C 0.7404(3) 0.02112(18) 0.79715(18) 0.0573(15) Uani 1 1 d . . . . .
C7 C 0.7043(3) 0.06289(18) 0.78463(15) 0.0469(13) Uani 1 1 d . . . . .
C8 C 0.9337(4) 0.0588(3) 0.8175(2) 0.090(2) Uani 1 1 d D . . . .
C9 C 0.9692(8) 0.1036(4) 0.8089(5) 0.100(5) Uani 0.690(12) 1 d D U P A 1
H9A H 1.0192 0.1010 0.8179 0.151 Uiso 0.690(12) 1 calc R U P A 1
H9B H 0.9506 0.1272 0.8257 0.151 Uiso 0.690(12) 1 calc R U P A 1
H9C H 0.9602 0.1107 0.7778 0.151 Uiso 0.690(12) 1 calc R U P A 1
C10 C 0.9629(5) 0.0228(4) 0.7879(4) 0.120(5) Uani 0.690(12) 1 d D U P A 1
H10A H 1.0131 0.0204 0.7958 0.180 Uiso 0.690(12) 1 calc R U P A 1
H10B H 0.9524 0.0317 0.7572 0.180 Uiso 0.690(12) 1 calc R U P A 1
H10C H 0.9413 -0.0059 0.7921 0.180 Uiso 0.690(12) 1 calc R U P A 1
C11 C 0.9528(7) 0.0454(7) 0.8663(4) 0.141(6) Uani 0.690(12) 1 d D U P A 1
H11A H 1.0033 0.0441 0.8736 0.211 Uiso 0.690(12) 1 calc R U P A 1
H11B H 0.9331 0.0161 0.8711 0.211 Uiso 0.690(12) 1 calc R U P A 1
H11C H 0.9341 0.0674 0.8849 0.211 Uiso 0.690(12) 1 calc R U P A 1
C9' C 0.974(2) 0.0890(10) 0.7893(12) 0.118(11) Uani 0.310(12) 1 d D U P A 2
H9'1 H 1.0241 0.0861 0.7992 0.177 Uiso 0.310(12) 1 calc R U P A 2
H9'2 H 0.9602 0.1199 0.7922 0.177 Uiso 0.310(12) 1 calc R U P A 2
H9'3 H 0.9645 0.0799 0.7587 0.177 Uiso 0.310(12) 1 calc R U P A 2
C10' C 0.9554(16) 0.0121(6) 0.8361(13) 0.127(10) Uani 0.310(12) 1 d D U P A 2
H10D H 1.0057 0.0112 0.8445 0.190 Uiso 0.310(12) 1 calc R U P A 2
H10E H 0.9419 -0.0105 0.8137 0.190 Uiso 0.310(12) 1 calc R U P A 2
H10F H 0.9323 0.0060 0.8616 0.190 Uiso 0.310(12) 1 calc R U P A 2
C11' C 0.9456(14) 0.0853(11) 0.8618(7) 0.133(10) Uani 0.310(12) 1 d D U P A 2
H11D H 0.9950 0.0850 0.8733 0.199 Uiso 0.310(12) 1 calc R U P A 2
H11E H 0.9192 0.0713 0.8829 0.199 Uiso 0.310(12) 1 calc R U P A 2
H11F H 0.9300 0.1160 0.8567 0.199 Uiso 0.310(12) 1 calc R U P A 2
C12 C 0.6966(3) -0.0222(2) 0.8004(2) 0.0725(18) Uani 1 1 d . . . . .
C13 C 0.7467(4) -0.0640(2) 0.8123(3) 0.115(3) Uani 1 1 d . . . . .
H13A H 0.7187 -0.0909 0.8140 0.172 Uiso 1 1 calc R U . . .
H13B H 0.7751 -0.0589 0.8405 0.172 Uiso 1 1 calc R U . . .
H13C H 0.7769 -0.0679 0.7898 0.172 Uiso 1 1 calc R U . . .
C14 C 0.6512(4) -0.0188(2) 0.8378(2) 0.097(2) Uani 1 1 d . . . . .
H14A H 0.6243 -0.0461 0.8390 0.145 Uiso 1 1 calc R U . . .
H14B H 0.6196 0.0065 0.8325 0.145 Uiso 1 1 calc R U . . .
H14C H 0.6811 -0.0146 0.8656 0.145 Uiso 1 1 calc R U . . .
C15 C 0.6519(4) -0.0328(2) 0.7558(3) 0.101(2) Uani 1 1 d . . . . .
H15A H 0.6252 -0.0600 0.7586 0.152 Uiso 1 1 calc R U . . .
H15B H 0.6823 -0.0371 0.7334 0.152 Uiso 1 1 calc R U . . .
H15C H 0.6202 -0.0081 0.7475 0.152 Uiso 1 1 calc R U . . .
C16 C 0.6450(3) 0.1268(2) 0.89639(18) 0.0667(17) Uani 1 1 d . . . . .
C17 C 0.7146(5) 0.1015(3) 0.9018(3) 0.145(4) Uani 1 1 d . . . . .
H17A H 0.7443 0.1135 0.8815 0.218 Uiso 1 1 calc R U . . .
H17B H 0.7060 0.0699 0.8956 0.218 Uiso 1 1 calc R U . . .
H17C H 0.7377 0.1050 0.9318 0.218 Uiso 1 1 calc R U . . .
C18 C 0.5957(6) 0.1094(4) 0.9268(3) 0.186(5) Uani 1 1 d . . . . .
H18A H 0.5526 0.1265 0.9225 0.279 Uiso 1 1 calc R U . . .
H18B H 0.6173 0.1124 0.9571 0.279 Uiso 1 1 calc R U . . .
H18C H 0.5854 0.0780 0.9204 0.279 Uiso 1 1 calc R U . . .
C19 C 0.6562(5) 0.1773(3) 0.9061(3) 0.148(4) Uani 1 1 d . . . . .
H19A H 0.6116 0.1927 0.9012 0.222 Uiso 1 1 calc R U . . .
H19B H 0.6872 0.1896 0.8868 0.222 Uiso 1 1 calc R U . . .
H19C H 0.6769 0.1812 0.9365 0.222 Uiso 1 1 calc R U . . .
C20 C 0.4320(3) 0.0447(3) 0.8105(2) 0.090(2) Uani 1 1 d D . . . .
C21 C 0.4401(10) -0.0048(4) 0.7956(8) 0.154(7) Uani 0.568(10) 1 d D U P B 1
H21A H 0.4874 -0.0150 0.8056 0.231 Uiso 0.568(10) 1 calc R U P B 1
H21B H 0.4311 -0.0065 0.7638 0.231 Uiso 0.568(10) 1 calc R U P B 1
H21C H 0.4071 -0.0236 0.8083 0.231 Uiso 0.568(10) 1 calc R U P B 1
C22 C 0.4317(10) 0.0412(8) 0.8609(3) 0.131(6) Uani 0.568(10) 1 d D U P B 1
H22A H 0.4690 0.0214 0.8734 0.196 Uiso 0.568(10) 1 calc R U P B 1
H22B H 0.3871 0.0293 0.8668 0.196 Uiso 0.568(10) 1 calc R U P B 1
H22C H 0.4387 0.0707 0.8740 0.196 Uiso 0.568(10) 1 calc R U P B 1
C23 C 0.3682(6) 0.0709(6) 0.7897(8) 0.143(7) Uani 0.568(10) 1 d D U P B 1
H23A H 0.3691 0.0734 0.7582 0.215 Uiso 0.568(10) 1 calc R U P B 1
H23B H 0.3688 0.1006 0.8025 0.215 Uiso 0.568(10) 1 calc R U P B 1
H23C H 0.3260 0.0553 0.7950 0.215 Uiso 0.568(10) 1 calc R U P B 1
C21' C 0.3915(12) 0.0340(9) 0.7652(5) 0.135(8) Uani 0.432(10) 1 d D U P B 2
H21D H 0.3899 0.0605 0.7466 0.203 Uiso 0.432(10) 1 calc R U P B 2
H21E H 0.3442 0.0249 0.7685 0.203 Uiso 0.432(10) 1 calc R U P B 2
H21F H 0.4147 0.0099 0.7516 0.203 Uiso 0.432(10) 1 calc R U P B 2
C22' C 0.3858(11) 0.0764(7) 0.8342(10) 0.134(8) Uani 0.432(10) 1 d D U P B 2
H22D H 0.4077 0.0814 0.8642 0.202 Uiso 0.432(10) 1 calc R U P B 2
H22E H 0.3401 0.0628 0.8345 0.202 Uiso 0.432(10) 1 calc R U P B 2
H22F H 0.3805 0.1048 0.8187 0.202 Uiso 0.432(10) 1 calc R U P B 2
C23' C 0.4513(13) 0.0068(8) 0.8443(9) 0.150(9) Uani 0.432(10) 1 d D U P B 2
H23D H 0.4861 0.0176 0.8677 0.224 Uiso 0.432(10) 1 calc R U P B 2
H23E H 0.4702 -0.0185 0.8297 0.224 Uiso 0.432(10) 1 calc R U P B 2
H23F H 0.4099 -0.0026 0.8565 0.224 Uiso 0.432(10) 1 calc R U P B 2
C24 C 0.4540(3) 0.19119(18) 0.76723(15) 0.0438(13) Uani 1 1 d . . . . .
C25 C 0.4202(3) 0.2284(2) 0.78469(16) 0.0541(15) Uani 1 1 d . . . . .
C26 C 0.3663(3) 0.2508(2) 0.7576(2) 0.0686(17) Uani 1 1 d . . . . .
H26 H 0.3435 0.2748 0.7696 0.082 Uiso 1 1 calc R U . . .
C27 C 0.3448(3) 0.2389(2) 0.71314(19) 0.0630(16) Uani 1 1 d . . . . .
C28 C 0.3759(3) 0.2024(2) 0.69694(17) 0.0585(15) Uani 1 1 d . . . . .
H28 H 0.3610 0.1929 0.6680 0.070 Uiso 1 1 calc R U . . .
C29 C 0.4309(3) 0.1783(2) 0.72322(16) 0.0539(14) Uani 1 1 d . . . . .
C30 C 0.4605(3) 0.13995(19) 0.70271(16) 0.0538(15) Uani 1 1 d . . . . .
H30 H 0.4404 0.1337 0.6737 0.065 Uiso 1 1 calc R U . . .
C31 C 0.4413(3) 0.2431(2) 0.83333(19) 0.0750(19) Uani 1 1 d . . . . .
C32 C 0.5173(4) 0.2585(2) 0.8403(2) 0.092(2) Uani 1 1 d . . . . .
H32A H 0.5302 0.2674 0.8708 0.138 Uiso 1 1 calc R U . . .
H32B H 0.5229 0.2838 0.8213 0.138 Uiso 1 1 calc R U . . .
H32C H 0.5473 0.2341 0.8334 0.138 Uiso 1 1 calc R U . . .
C33 C 0.4311(4) 0.2038(2) 0.8650(2) 0.094(2) Uani 1 1 d . . . . .
H33A H 0.4454 0.2133 0.8951 0.142 Uiso 1 1 calc R U . . .
H33B H 0.4594 0.1785 0.8583 0.142 Uiso 1 1 calc R U . . .
H33C H 0.3823 0.1951 0.8613 0.142 Uiso 1 1 calc R U . . .
C34 C 0.3961(5) 0.2826(3) 0.8468(2) 0.128(4) Uani 1 1 d . . . . .
H34A H 0.4117 0.2908 0.8772 0.192 Uiso 1 1 calc R U . . .
H34B H 0.3474 0.2735 0.8438 0.192 Uiso 1 1 calc R U . . .
H34C H 0.4009 0.3082 0.8279 0.192 Uiso 1 1 calc R U . . .
C35 C 0.2827(3) 0.2644(2) 0.6834(2) 0.086(2) Uani 1 1 d D . . . .
C36 C 0.2528(7) 0.3023(4) 0.7105(3) 0.117(5) Uani 0.682(10) 1 d D U P C 1
H36A H 0.2330 0.2892 0.7350 0.175 Uiso 0.682(10) 1 calc R U P C 1
H36B H 0.2168 0.3185 0.6918 0.175 Uiso 0.682(10) 1 calc R U P C 1
H36C H 0.2901 0.3228 0.7217 0.175 Uiso 0.682(10) 1 calc R U P C 1
C37 C 0.2219(6) 0.2280(4) 0.6709(5) 0.134(5) Uani 0.682(10) 1 d D U P C 1
H37A H 0.2030 0.2189 0.6973 0.201 Uiso 0.682(10) 1 calc R U P C 1
H37B H 0.2410 0.2020 0.6576 0.201 Uiso 0.682(10) 1 calc R U P C 1
H37C H 0.1850 0.2411 0.6501 0.201 Uiso 0.682(10) 1 calc R U P C 1
C38 C 0.3112(7) 0.2817(5) 0.6417(4) 0.119(5) Uani 0.682(10) 1 d D U P C 1
H38A H 0.3244 0.2563 0.6247 0.178 Uiso 0.682(10) 1 calc R U P C 1
H38B H 0.3517 0.3005 0.6502 0.178 Uiso 0.682(10) 1 calc R U P C 1
H38C H 0.2752 0.2990 0.6239 0.178 Uiso 0.682(10) 1 calc R U P C 1
C36' C 0.3064(13) 0.3158(4) 0.6861(9) 0.143(10) Uani 0.318(10) 1 d D U P C 2
H36D H 0.3456 0.3198 0.6697 0.215 Uiso 0.318(10) 1 calc R U P C 2
H36E H 0.3204 0.3241 0.7166 0.215 Uiso 0.318(10) 1 calc R U P C 2
H36F H 0.2678 0.3345 0.6735 0.215 Uiso 0.318(10) 1 calc R U P C 2
C37' C 0.2158(10) 0.2542(11) 0.7056(9) 0.134(9) Uani 0.318(10) 1 d D U P C 2
H37D H 0.2215 0.2669 0.7351 0.200 Uiso 0.318(10) 1 calc R U P C 2
H37E H 0.2094 0.2221 0.7073 0.200 Uiso 0.318(10) 1 calc R U P C 2
H37F H 0.1752 0.2675 0.6882 0.200 Uiso 0.318(10) 1 calc R U P C 2
C38' C 0.2766(15) 0.2474(9) 0.6342(4) 0.135(10) Uani 0.318(10) 1 d D U P C 2
H38D H 0.3166 0.2579 0.6211 0.203 Uiso 0.318(10) 1 calc R U P C 2
H38E H 0.2340 0.2591 0.6177 0.203 Uiso 0.318(10) 1 calc R U P C 2
H38F H 0.2754 0.2149 0.6337 0.203 Uiso 0.318(10) 1 calc R U P C 2
C39 C 0.6264(3) 0.20132(17) 0.74507(17) 0.0515(14) Uani 1 1 d . . . . .
H39A H 0.6102 0.2190 0.7687 0.062 Uiso 1 1 calc R U . . .
H39B H 0.5860 0.1968 0.7224 0.062 Uiso 1 1 calc R U . . .
C40 C 0.6799(3) 0.22937(17) 0.72484(16) 0.0439(13) Uani 1 1 d . . . . .
C41 C 0.7162(3) 0.2636(2) 0.74904(17) 0.0609(16) Uani 1 1 d . . . . .
H41 H 0.7096 0.2684 0.7785 0.073 Uiso 1 1 calc R U . . .
C42 C 0.7620(3) 0.2906(2) 0.72992(19) 0.0649(17) Uani 1 1 d . . . . .
H42 H 0.7862 0.3137 0.7465 0.078 Uiso 1 1 calc R U . . .
C43 C 0.7726(3) 0.28396(19) 0.68625(17) 0.0548(15) Uani 1 1 d . . . . .
H43 H 0.8036 0.3027 0.6736 0.066 Uiso 1 1 calc R U . . .
C44 C 0.7377(3) 0.24989(16) 0.66135(15) 0.0400(12) Uani 1 1 d . . . . .
C45 C 0.6916(3) 0.22227(17) 0.68127(16) 0.0418(12) Uani 1 1 d . . . . .
H45 H 0.6684 0.1987 0.6650 0.050 Uiso 1 1 calc R U . . .
C46 C 0.7474(3) 0.24178(17) 0.61349(16) 0.0488(13) Uani 1 1 d . . . . .
H46A H 0.7760 0.2148 0.6120 0.059 Uiso 1 1 calc R U . . .
H46B H 0.7015 0.2359 0.5966 0.059 Uiso 1 1 calc R U . . .
C47 C 0.5263(3) 0.07632(18) 0.68847(16) 0.0560(15) Uani 1 1 d . . . . .
H47A H 0.4826 0.0657 0.6715 0.067 Uiso 1 1 calc R U . . .
H47B H 0.5475 0.0511 0.7059 0.067 Uiso 1 1 calc R U . . .
C48 C 0.5763(3) 0.09223(16) 0.65651(15) 0.0444(13) Uani 1 1 d . . . . .
C49 C 0.6470(3) 0.08755(19) 0.66695(17) 0.0565(15) Uani 1 1 d . . . . .
H49 H 0.6660 0.0738 0.6935 0.068 Uiso 1 1 calc R U . . .
C50 C 0.6902(3) 0.1032(2) 0.63800(19) 0.0675(17) Uani 1 1 d . . . . .
H50 H 0.7389 0.1006 0.6453 0.081 Uiso 1 1 calc R U . . .
C51 C 0.6625(4) 0.12318(19) 0.59739(19) 0.0656(17) Uani 1 1 d . . . . .
H51 H 0.6926 0.1340 0.5781 0.079 Uiso 1 1 calc R U . . .
C52 C 0.5911(4) 0.12661(18) 0.58633(17) 0.0594(16) Uani 1 1 d . . . . .
C53 C 0.5478(3) 0.11140(17) 0.61598(17) 0.0556(15) Uani 1 1 d . . . . .
H53 H 0.4991 0.1139 0.6089 0.067 Uiso 1 1 calc R U . . .
C54 C 0.5596(4) 0.14450(19) 0.54166(16) 0.075(2) Uani 1 1 d . . . . .
H54A H 0.5973 0.1470 0.5233 0.090 Uiso 1 1 calc R U . . .
H54B H 0.5265 0.1220 0.5279 0.090 Uiso 1 1 calc R U . . .
C55 C 0.7386(3) 0.31268(18) 0.58141(15) 0.0434(13) Uani 1 1 d . . . . .
H55 H 0.6923 0.3081 0.5868 0.052 Uiso 1 1 calc R U . . .
C56 C 0.7518(3) 0.35582(17) 0.56225(15) 0.0418(12) Uani 1 1 d . . . . .
C57 C 0.6942(3) 0.38531(18) 0.55416(17) 0.0525(14) Uani 1 1 d . . . . .
H57 H 0.6505 0.3758 0.5609 0.063 Uiso 1 1 calc R U . . .
C58 C 0.6999(3) 0.42738(19) 0.53681(18) 0.0579(15) Uani 1 1 d . . . . .
C59 C 0.7676(4) 0.43997(19) 0.52874(19) 0.0659(17) Uani 1 1 d . . . . .
H59 H 0.7730 0.4692 0.5182 0.079 Uiso 1 1 calc R U . . .
C60 C 0.5802(4) 0.0852(2) 0.3703(2) 0.079(2) Uani 1 1 d . . . . .
H60 H 0.5774 0.0573 0.3561 0.095 Uiso 1 1 calc R U . . .
C61 C 0.8270(3) 0.41310(19) 0.53504(17) 0.0539(14) Uani 1 1 d . . . . .
C62 C 0.8181(3) 0.36865(19) 0.55209(15) 0.0460(13) Uani 1 1 d . . . . .
C63 C 0.6373(4) 0.4596(2) 0.5272(2) 0.0786(19) Uani 1 1 d . . . . .
C64 C 0.5730(4) 0.4432(3) 0.5440(4) 0.159(5) Uani 1 1 d . . . . .
H64A H 0.5599 0.4142 0.5310 0.238 Uiso 1 1 calc R U . . .
H64B H 0.5353 0.4644 0.5362 0.238 Uiso 1 1 calc R U . . .
H64C H 0.5820 0.4402 0.5758 0.238 Uiso 1 1 calc R U . . .
C65 C 0.6237(5) 0.4678(3) 0.4770(3) 0.170(5) Uani 1 1 d . . . . .
H65A H 0.6663 0.4783 0.4669 0.255 Uiso 1 1 calc R U . . .
H65B H 0.5873 0.4901 0.4705 0.255 Uiso 1 1 calc R U . . .
H65C H 0.6090 0.4400 0.4621 0.255 Uiso 1 1 calc R U . . .
C66 C 0.6560(4) 0.5059(2) 0.5482(3) 0.115(3) Uani 1 1 d . . . . .
H66A H 0.6961 0.5181 0.5363 0.172 Uiso 1 1 calc R U . . .
H66B H 0.6671 0.5025 0.5799 0.172 Uiso 1 1 calc R U . . .
H66C H 0.6165 0.5260 0.5416 0.172 Uiso 1 1 calc R U . . .
C67 C 0.8988(3) 0.4306(2) 0.5259(2) 0.079(2) Uani 1 1 d . . . . .
C68 C 0.9269(4) 0.4020(3) 0.4903(2) 0.105(3) Uani 1 1 d . . . . .
H68A H 0.9723 0.4133 0.4852 0.157 Uiso 1 1 calc R U . . .
H68B H 0.8947 0.4035 0.4632 0.157 Uiso 1 1 calc R U . . .
H68C H 0.9316 0.3711 0.5002 0.157 Uiso 1 1 calc R U . . .
C69 C 0.9515(4) 0.4279(3) 0.5688(2) 0.115(3) Uani 1 1 d . . . . .
H69A H 0.9967 0.4389 0.5632 0.172 Uiso 1 1 calc R U . . .
H69B H 0.9560 0.3970 0.5787 0.172 Uiso 1 1 calc R U . . .
H69C H 0.9347 0.4461 0.5914 0.172 Uiso 1 1 calc R U . . .
C70 C 0.8945(5) 0.4797(2) 0.5094(4) 0.162(5) Uani 1 1 d . . . . .
H70A H 0.9405 0.4897 0.5044 0.244 Uiso 1 1 calc R U . . .
H70B H 0.8776 0.4987 0.5315 0.244 Uiso 1 1 calc R U . . .
H70C H 0.8625 0.4815 0.4822 0.244 Uiso 1 1 calc R U . . .
C71 C 0.9774(3) 0.3092(3) 0.6793(2) 0.086(2) Uani 1 1 d . . . . .
C72 C 0.9443(5) 0.3494(4) 0.6974(4) 0.196(6) Uani 1 1 d . . . . .
H72A H 0.9390 0.3730 0.6754 0.293 Uiso 1 1 calc R U . . .
H72B H 0.9738 0.3600 0.7235 0.293 Uiso 1 1 calc R U . . .
H72C H 0.8987 0.3413 0.7049 0.293 Uiso 1 1 calc R U . . .
C73 C 1.0454(4) 0.3245(5) 0.6638(3) 0.246(8) Uani 1 1 d . . . . .
H73A H 1.0357 0.3489 0.6429 0.368 Uiso 1 1 calc R U . . .
H73B H 1.0661 0.2997 0.6498 0.368 Uiso 1 1 calc R U . . .
H73C H 1.0775 0.3347 0.6889 0.368 Uiso 1 1 calc R U . . .
C74 C 0.9840(8) 0.2745(4) 0.7154(4) 0.260(9) Uani 1 1 d . . . . .
H74A H 1.0035 0.2472 0.7050 0.390 Uiso 1 1 calc R U . . .
H74B H 0.9382 0.2683 0.7237 0.390 Uiso 1 1 calc R U . . .
H74C H 1.0146 0.2858 0.7408 0.390 Uiso 1 1 calc R U . . .
C75 C 1.0498(4) 0.2674(3) 0.5374(2) 0.084(2) Uani 1 1 d . . . . .
C76 C 1.1010(4) 0.3070(4) 0.5461(3) 0.159(4) Uani 1 1 d . . . . .
H76A H 1.1118 0.3118 0.5776 0.239 Uiso 1 1 calc R U . . .
H76B H 1.0797 0.3338 0.5323 0.239 Uiso 1 1 calc R U . . .
H76C H 1.1436 0.3003 0.5339 0.239 Uiso 1 1 calc R U . . .
C77 C 1.0822(5) 0.2257(3) 0.5601(3) 0.160(5) Uani 1 1 d . . . . .
H77A H 1.0935 0.2314 0.5914 0.241 Uiso 1 1 calc R U . . .
H77B H 1.1245 0.2180 0.5479 0.241 Uiso 1 1 calc R U . . .
H77C H 1.0493 0.2010 0.5554 0.241 Uiso 1 1 calc R U . . .
C78 C 1.0323(4) 0.2597(3) 0.4887(2) 0.131(3) Uani 1 1 d . . . . .
H78A H 1.0118 0.2867 0.4748 0.197 Uiso 1 1 calc R U . . .
H78B H 0.9993 0.2351 0.4835 0.197 Uiso 1 1 calc R U . . .
H78C H 1.0746 0.2523 0.4764 0.197 Uiso 1 1 calc R U . . .
C79 C 0.8680(3) 0.1707(2) 0.57242(17) 0.0510(14) Uani 1 1 d . . . . .
C80 C 0.8753(3) 0.1303(2) 0.5965(2) 0.0647(17) Uani 1 1 d . . . . .
C81 C 0.8434(4) 0.0916(2) 0.5761(2) 0.0735(19) Uani 1 1 d . . . . .
H81 H 0.8469 0.0649 0.5926 0.088 Uiso 1 1 calc R U . . .
C82 C 0.8070(4) 0.0897(2) 0.5334(2) 0.0766(19) Uani 1 1 d . . . . .
C83 C 0.8030(3) 0.1294(2) 0.5092(2) 0.0723(18) Uani 1 1 d . . . . .
H83 H 0.7799 0.1297 0.4802 0.087 Uiso 1 1 calc R U . . .
C84 C 0.8336(3) 0.16938(19) 0.52831(17) 0.0530(14) Uani 1 1 d . . . . .
C85 C 0.8306(3) 0.2086(2) 0.50023(17) 0.0571(16) Uani 1 1 d . . . . .
H85 H 0.8134 0.2032 0.4705 0.069 Uiso 1 1 calc R U . . .
C86 C 0.9167(4) 0.1285(2) 0.6433(2) 0.082(2) Uani 1 1 d . . . . .
C87 C 0.9926(4) 0.1435(3) 0.6412(3) 0.113(3) Uani 1 1 d . . . . .
H87A H 1.0191 0.1421 0.6704 0.170 Uiso 1 1 calc R U . . .
H87B H 0.9927 0.1740 0.6303 0.170 Uiso 1 1 calc R U . . .
H87C H 1.0138 0.1238 0.6216 0.170 Uiso 1 1 calc R U . . .
C88 C 0.9198(5) 0.0809(2) 0.6634(3) 0.121(3) Uani 1 1 d . . . . .
H88A H 0.9467 0.0816 0.6926 0.181 Uiso 1 1 calc R U . . .
H88B H 0.9418 0.0606 0.6448 0.181 Uiso 1 1 calc R U . . .
H88C H 0.8727 0.0706 0.6657 0.181 Uiso 1 1 calc R U . . .
C89 C 0.8852(4) 0.1602(2) 0.6754(2) 0.092(2) Uani 1 1 d . . . . .
H89A H 0.9124 0.1582 0.7044 0.138 Uiso 1 1 calc R U . . .
H89B H 0.8372 0.1515 0.6772 0.138 Uiso 1 1 calc R U . . .
H89C H 0.8862 0.1908 0.6648 0.138 Uiso 1 1 calc R U . . .
C90 C 0.7718(4) 0.0444(2) 0.5136(3) 0.109(3) Uani 1 1 d D U . . .
C91 C 0.8345(8) 0.0096(6) 0.5161(9) 0.150(8) Uani 0.512(13) 1 d D U P D 1
H91A H 0.8514 0.0030 0.5467 0.226 Uiso 0.512(13) 1 calc R U P D 1
H91B H 0.8721 0.0224 0.5021 0.226 Uiso 0.512(13) 1 calc R U P D 1
H91C H 0.8183 -0.0178 0.5010 0.226 Uiso 0.512(13) 1 calc R U P D 1
C92 C 0.7171(11) 0.0276(6) 0.5441(7) 0.142(8) Uani 0.512(13) 1 d D U P D 1
H92A H 0.7409 0.0219 0.5735 0.213 Uiso 0.512(13) 1 calc R U P D 1
H92B H 0.6950 0.0003 0.5320 0.213 Uiso 0.512(13) 1 calc R U P D 1
H92C H 0.6817 0.0505 0.5454 0.213 Uiso 0.512(13) 1 calc R U P D 1
C93 C 0.7395(15) 0.0517(7) 0.4641(5) 0.174(9) Uani 0.512(13) 1 d D U P D 1
H93A H 0.7765 0.0589 0.4468 0.261 Uiso 0.512(13) 1 calc R U P D 1
H93B H 0.7062 0.0762 0.4623 0.261 Uiso 0.512(13) 1 calc R U P D 1
H93C H 0.7160 0.0246 0.4528 0.261 Uiso 0.512(13) 1 calc R U P D 1
C91' C 0.8177(11) 0.0302(7) 0.4773(7) 0.142(8) Uani 0.488(13) 1 d D U P D 2
H91D H 0.8136 0.0526 0.4542 0.212 Uiso 0.488(13) 1 calc R U P D 2
H91E H 0.8017 0.0015 0.4649 0.212 Uiso 0.488(13) 1 calc R U P D 2
H91F H 0.8663 0.0277 0.4903 0.212 Uiso 0.488(13) 1 calc R U P D 2
C92' C 0.7717(16) 0.0108(7) 0.5531(6) 0.180(10) Uani 0.488(13) 1 d D U P D 2
H92D H 0.7391 0.0212 0.5723 0.270 Uiso 0.488(13) 1 calc R U P D 2
H92E H 0.8183 0.0092 0.5695 0.270 Uiso 0.488(13) 1 calc R U P D 2
H92F H 0.7577 -0.0187 0.5418 0.270 Uiso 0.488(13) 1 calc R U P D 2
C93' C 0.6951(7) 0.0567(6) 0.4922(8) 0.137(8) Uani 0.488(13) 1 d D U P D 2
H93D H 0.6678 0.0657 0.5150 0.206 Uiso 0.488(13) 1 calc R U P D 2
H93E H 0.6735 0.0307 0.4768 0.206 Uiso 0.488(13) 1 calc R U P D 2
H93F H 0.6968 0.0812 0.4715 0.206 Uiso 0.488(13) 1 calc R U P D 2
C94 C 0.8402(3) 0.28154(19) 0.47166(17) 0.0569(15) Uani 1 1 d . . . . .
H94A H 0.8524 0.2658 0.4457 0.068 Uiso 1 1 calc R U . . .
H94B H 0.8740 0.3060 0.4783 0.068 Uiso 1 1 calc R U . . .
C95 C 0.7674(3) 0.30193(18) 0.46012(15) 0.0482(14) Uani 1 1 d . . . . .
C96 C 0.7592(4) 0.3398(2) 0.43338(19) 0.0703(18) Uani 1 1 d . . . . .
H96 H 0.7987 0.3538 0.4246 0.084 Uiso 1 1 calc R U . . .
C97 C 0.6932(4) 0.3571(2) 0.4196(2) 0.087(2) Uani 1 1 d . . . . .
H97 H 0.6879 0.3825 0.4013 0.104 Uiso 1 1 calc R U . . .
C98 C 0.6350(4) 0.3366(2) 0.4330(2) 0.0710(18) Uani 1 1 d . . . . .
H98 H 0.5903 0.3483 0.4233 0.085 Uiso 1 1 calc R U . . .
C99 C 0.6415(3) 0.29957(18) 0.46001(17) 0.0484(14) Uani 1 1 d . . . . .
C100 C 0.7079(3) 0.28298(16) 0.47379(15) 0.0437(13) Uani 1 1 d . . . . .
H100 H 0.7129 0.2582 0.4929 0.052 Uiso 1 1 calc R U . . .
C101 C 0.5776(3) 0.27770(17) 0.47395(18) 0.0552(15) Uani 1 1 d . . . . .
H10G H 0.5843 0.2761 0.5062 0.066 Uiso 1 1 calc R U . . .
H10H H 0.5377 0.2976 0.4653 0.066 Uiso 1 1 calc R U . . .
C102 C 0.5954(3) 0.21212(17) 0.43086(16) 0.0477(14) Uani 1 1 d . . . . .
H102 H 0.6334 0.2288 0.4235 0.057 Uiso 1 1 calc R U . . .
C103 C 0.5874(3) 0.16759(18) 0.41131(16) 0.0508(14) Uani 1 1 d . . . . .
C104 C 0.6357(3) 0.1562(2) 0.38185(19) 0.0701(17) Uani 1 1 d . . . . .
H104 H 0.6702 0.1769 0.3765 0.084 Uiso 1 1 calc R U . . .
C105 C 0.6323(4) 0.1149(2) 0.3610(2) 0.0771(19) Uani 1 1 d . . . . .
C106 C 0.5319(3) 0.0942(2) 0.39949(19) 0.0652(17) Uani 1 1 d . . . . .
C107 C 0.5359(3) 0.13676(18) 0.41965(16) 0.0504(14) Uani 1 1 d . . . . .
C108 C 0.6833(5) 0.1035(3) 0.3264(3) 0.105(3) Uani 1 1 d . . . . .
C109 C 0.7478(6) 0.1310(4) 0.3319(5) 0.246(9) Uani 1 1 d . . . . .
H0C H 0.7770 0.1223 0.3099 0.369 Uiso 1 1 calc R U . . .
H0D H 0.7731 0.1262 0.3610 0.369 Uiso 1 1 calc R U . . .
H0E H 0.7355 0.1624 0.3282 0.369 Uiso 1 1 calc R U . . .
C110 C 0.6414(8) 0.1086(5) 0.2808(3) 0.244(8) Uani 1 1 d . . . . .
H11P H 0.5994 0.0904 0.2790 0.366 Uiso 1 1 calc R U . . .
H11Q H 0.6695 0.0987 0.2587 0.366 Uiso 1 1 calc R U . . .
H11R H 0.6285 0.1398 0.2758 0.366 Uiso 1 1 calc R U . . .
C111 C 0.7039(6) 0.0543(3) 0.3286(4) 0.206(6) Uani 1 1 d . . . . .
H11S H 0.6621 0.0358 0.3247 0.309 Uiso 1 1 calc R U . . .
H11T H 0.7307 0.0479 0.3571 0.309 Uiso 1 1 calc R U . . .
H11U H 0.7321 0.0476 0.3055 0.309 Uiso 1 1 calc R U . . .
C112 C 0.4746(4) 0.0602(2) 0.4073(3) 0.086(2) Uani 1 1 d . . . . .
C113 C 0.4846(5) 0.0153(3) 0.3816(3) 0.159(4) Uani 1 1 d . . . . .
H11V H 0.4489 -0.0061 0.3870 0.238 Uiso 1 1 calc R U . . .
H11W H 0.5305 0.0029 0.3916 0.238 Uiso 1 1 calc R U . . .
H11X H 0.4806 0.0216 0.3503 0.238 Uiso 1 1 calc R U . . .
C114 C 0.3998(4) 0.0793(3) 0.3909(3) 0.129(3) Uani 1 1 d . . . . .
H11J H 0.3647 0.0574 0.3961 0.194 Uiso 1 1 calc R U . . .
H11K H 0.3958 0.0857 0.3596 0.194 Uiso 1 1 calc R U . . .
H11L H 0.3926 0.1067 0.4067 0.194 Uiso 1 1 calc R U . . .
C115 C 0.4830(5) 0.0479(2) 0.4577(3) 0.124(3) Uani 1 1 d . . . . .
H11M H 0.4477 0.0261 0.4629 0.186 Uiso 1 1 calc R U . . .
H11N H 0.4775 0.0747 0.4748 0.186 Uiso 1 1 calc R U . . .
H11O H 0.5291 0.0352 0.4666 0.186 Uiso 1 1 calc R U . . .
C116 C 0.3124(6) 0.1550(3) 0.5112(3) 0.147(4) Uani 1 1 d D . . . .
C117 C 0.3223(7) 0.1718(5) 0.5594(3) 0.281(9) Uani 1 1 d D U . E 1
H1A' H 0.3617 0.1564 0.5759 0.421 Uiso 1 1 calc R U . E 1
H1B' H 0.2803 0.1657 0.5725 0.421 Uiso 1 1 calc R U . E 1
H1C' H 0.3312 0.2038 0.5599 0.421 Uiso 1 1 calc R U . E 1
C118 C 0.2484(6) 0.1731(6) 0.4800(5) 0.329(11) Uani 1 1 d D U . F 1
H1D' H 0.2468 0.1592 0.4513 0.494 Uiso 1 1 calc R U . F 1
H1E' H 0.2524 0.2054 0.4772 0.494 Uiso 1 1 calc R U . F 1
H1F' H 0.2058 0.1660 0.4922 0.494 Uiso 1 1 calc R U . F 1
C119 C 0.3198(7) 0.1039(3) 0.5123(5) 0.296(10) Uani 1 1 d D U . G 1
H1G' H 0.3167 0.0925 0.4825 0.444 Uiso 1 1 calc R U . G 1
H1H' H 0.2826 0.0910 0.5266 0.444 Uiso 1 1 calc R U . G 1
H1I' H 0.3646 0.0958 0.5286 0.444 Uiso 1 1 calc R U . G 1
C120 C 0.3850(5) 0.2404(3) 0.3734(2) 0.113(3) Uani 1 1 d D . . . .
C121 C 0.3181(7) 0.2658(7) 0.3693(4) 0.313(12) Uani 1 1 d D . . . .
H12A H 0.3223 0.2903 0.3903 0.470 Uiso 1 1 calc R U . . .
H12B H 0.2807 0.2459 0.3751 0.470 Uiso 1 1 calc R U . . .
H12C H 0.3077 0.2777 0.3397 0.470 Uiso 1 1 calc R U . . .
C122 C 0.3881(8) 0.2014(3) 0.3436(3) 0.222(7) Uani 1 1 d D . . . .
H12D H 0.4337 0.1873 0.3496 0.334 Uiso 1 1 calc R U . . .
H12E H 0.3803 0.2115 0.3133 0.334 Uiso 1 1 calc R U . . .
H12F H 0.3523 0.1799 0.3485 0.334 Uiso 1 1 calc R U . . .
C123 C 0.4333(10) 0.2776(6) 0.3613(4) 0.369(15) Uani 1 1 d D . . . .
H12G H 0.4304 0.3031 0.3807 0.553 Uiso 1 1 calc R U . . .
H12H H 0.4191 0.2867 0.3311 0.553 Uiso 1 1 calc R U . . .
H12I H 0.4810 0.2666 0.3646 0.553 Uiso 1 1 calc R U . . .
C124 C 0.4571(3) 0.28118(17) 0.54754(15) 0.0419(12) Uani 1 1 d . . . . .
C125 C 0.4302(3) 0.32393(17) 0.55611(16) 0.0471(13) Uani 1 1 d . . . . .
C126 C 0.4550(3) 0.34342(18) 0.59689(17) 0.0544(14) Uani 1 1 d . . . . .
H126 H 0.4388 0.3723 0.6025 0.065 Uiso 1 1 calc R U . . .
C127 C 0.5021(3) 0.32305(18) 0.63008(16) 0.0497(14) Uani 1 1 d . . . . .
C128 C 0.5250(3) 0.28120(17) 0.62090(16) 0.0478(13) Uani 1 1 d . . . . .
H128 H 0.5557 0.2663 0.6426 0.057 Uiso 1 1 calc R U . . .
C129 C 0.5046(3) 0.25908(17) 0.58025(15) 0.0445(13) Uani 1 1 d . . . . .
C130 C 0.5329(3) 0.21458(17) 0.57436(16) 0.0505(14) Uani 1 1 d . . . . .
H130 H 0.5627 0.2031 0.5986 0.061 Uiso 1 1 calc R U . . .
C131 C 0.3750(3) 0.34744(18) 0.52185(18) 0.0573(15) Uani 1 1 d . . . . .
C132 C 0.4054(4) 0.3570(2) 0.47887(19) 0.082(2) Uani 1 1 d . . . . .
H13D H 0.3703 0.3715 0.4580 0.124 Uiso 1 1 calc R U . . .
H13E H 0.4193 0.3289 0.4665 0.124 Uiso 1 1 calc R U . . .
H13F H 0.4458 0.3764 0.4850 0.124 Uiso 1 1 calc R U . . .
C134 C 0.3534(4) 0.3930(2) 0.5395(2) 0.102(3) Uani 1 1 d . . . . .
H13G H 0.3339 0.3884 0.5667 0.153 Uiso 1 1 calc R U . . .
H13H H 0.3186 0.4069 0.5179 0.153 Uiso 1 1 calc R U . . .
H13I H 0.3941 0.4123 0.5450 0.153 Uiso 1 1 calc R U . . .
C133 C 0.3104(3) 0.3172(2) 0.5124(2) 0.083(2) Uani 1 1 d . . . . .
H13J H 0.2918 0.3112 0.5397 0.124 Uiso 1 1 calc R U . . .
H13K H 0.3234 0.2892 0.4996 0.124 Uiso 1 1 calc R U . . .
H13L H 0.2751 0.3322 0.4920 0.124 Uiso 1 1 calc R U . . .
C135 C 0.5276(3) 0.3469(2) 0.67433(18) 0.0628(16) Uani 1 1 d . . . . .
C136 C 0.4887(6) 0.3889(3) 0.6801(3) 0.159(5) Uani 1 1 d . . . . .
H13M H 0.4394 0.3822 0.6795 0.239 Uiso 1 1 calc R U . . .
H13N H 0.4947 0.4096 0.6565 0.239 Uiso 1 1 calc R U . . .
H13O H 0.5066 0.4025 0.7082 0.239 Uiso 1 1 calc R U . . .
C137 C 0.6048(4) 0.3581(3) 0.6755(3) 0.129(3) Uani 1 1 d . . . . .
H13P H 0.6310 0.3308 0.6726 0.193 Uiso 1 1 calc R U . . .
H13Q H 0.6219 0.3725 0.7033 0.193 Uiso 1 1 calc R U . . .
H13R H 0.6107 0.3782 0.6514 0.193 Uiso 1 1 calc R U . . .
C138 C 0.5222(4) 0.3154(2) 0.71263(19) 0.104(3) Uani 1 1 d . . . . .
H13S H 0.5475 0.2879 0.7085 0.155 Uiso 1 1 calc R U . . .
H13T H 0.4735 0.3085 0.7140 0.155 Uiso 1 1 calc R U . . .
H13U H 0.5423 0.3296 0.7399 0.155 Uiso 1 1 calc R U . . .
N1 N 0.6488(2) 0.15639(13) 0.76365(12) 0.0397(10) Uani 1 1 d . . . . .
N2 N 0.5104(2) 0.11339(14) 0.71881(13) 0.0471(11) Uani 1 1 d . . . . .
N3 N 0.8479(2) 0.24982(17) 0.50944(13) 0.0490(11) Uani 1 1 d . . . . .
N4 N 0.7808(2) 0.27940(14) 0.59225(12) 0.0394(10) Uani 1 1 d . . . . .
N5 N 0.5224(2) 0.18867(14) 0.54010(13) 0.0508(11) Uani 1 1 d . . . . .
N6 N 0.5581(2) 0.23179(14) 0.45659(13) 0.0461(11) Uani 1 1 d . . . . .
O1 O 0.63386(18) 0.06463(11) 0.77649(11) 0.0472(9) Uani 1 1 d . . . . .
O2 O 0.50529(18) 0.16940(11) 0.79103(10) 0.0480(9) Uani 1 1 d . . . . .
O3 O 0.4933(2) 0.06878(13) 0.80373(12) 0.0665(11) Uani 1 1 d . . . . .
O4 O 0.61204(18) 0.12259(12) 0.85248(10) 0.0552(10) Uani 1 1 d . . . . .
O5 O 0.87073(18) 0.33954(12) 0.55762(11) 0.0538(9) Uani 1 1 d . . . . .
O6 O 0.89334(19) 0.20926(13) 0.59036(11) 0.0554(10) Uani 1 1 d . . . . .
O7 O 0.93198(19) 0.29266(13) 0.64210(11) 0.0622(11) Uani 1 1 d . . . . .
O8 O 0.98839(19) 0.27832(13) 0.55552(12) 0.0642(11) Uani 1 1 d . . . . .
O9 O 0.49090(19) 0.14842(12) 0.44728(11) 0.0543(9) Uani 1 1 d . . . . .
O10 O 0.43883(18) 0.26080(11) 0.50857(10) 0.0500(9) Uani 1 1 d . . . . .
O11 O 0.3734(2) 0.16928(15) 0.49293(14) 0.0838(13) Uani 1 1 d . . . . .
O12 O 0.4072(2) 0.22982(14) 0.41712(12) 0.0752(12) Uani 1 1 d . . . . .
Hf1 Hf 0.56410(2) 0.11152(2) 0.79408(2) 0.04167(7) Uani 1 1 d . . . . .
Hf2 Hf 0.90158(2) 0.27732(2) 0.58070(2) 0.04776(7) Uani 1 1 d . . . . .
Hf3 Hf 0.44735(2) 0.20367(2) 0.47247(2) 0.05047(8) Uani 1 1 d . . . . .

loop_
_atom_site_aniso_label
_atom_site_aniso_U_11
_atom_site_aniso_U_22
_atom_site_aniso_U_33
_atom_site_aniso_U_23
_atom_site_aniso_U_13
_atom_site_aniso_U_12
C1 0.050(4) 0.052(4) 0.037(3) 0.008(2) 0.009(2) -0.001(3)
C2 0.044(4) 0.046(4) 0.040(3) 0.014(2) 0.008(2) 0.010(3)
C3 0.049(4) 0.060(4) 0.068(4) 0.017(3) 0.007(3) 0.005(3)
C4 0.060(4) 0.075(5) 0.054(3) 0.021(3) 0.003(3) 0.022(4)
C5 0.058(4) 0.059(4) 0.070(4) 0.015(3) 0.002(3) 0.023(3)
C6 0.066(5) 0.046(4) 0.061(3) 0.012(3) 0.015(3) 0.009(3)
C7 0.051(4) 0.052(4) 0.037(3) 0.012(2) 0.006(2) 0.007(3)
C8 0.059(5) 0.109(6) 0.101(6) 0.038(5) 0.004(4) 0.015(5)
C9 0.051(7) 0.134(11) 0.115(11) 0.011(8) 0.005(7) 0.024(7)
C10 0.065(7) 0.118(10) 0.188(13) 0.044(9) 0.058(8) 0.044(7)
C11 0.071(8) 0.224(17) 0.118(10) 0.093(11) -0.023(8) 0.005(11)
C9' 0.082(16) 0.16(2) 0.13(2) 0.031(17) 0.052(15) 0.036(16)
C10' 0.081(15) 0.118(18) 0.17(2) 0.031(17) -0.020(17) 0.014(15)
C11' 0.059(14) 0.16(2) 0.169(19) 0.033(18) -0.037(15) 0.025(16)
C12 0.079(5) 0.053(4) 0.084(5) 0.013(3) 0.005(4) 0.021(3)
C13 0.124(7) 0.055(5) 0.162(8) 0.033(5) 0.006(6) 0.017(4)
C14 0.105(6) 0.079(5) 0.115(6) 0.031(4) 0.043(5) 0.006(4)
C15 0.102(6) 0.067(5) 0.125(6) -0.007(4) -0.017(5) -0.001(4)
C16 0.068(4) 0.081(5) 0.045(3) 0.001(3) -0.012(3) 0.010(4)
C17 0.135(8) 0.185(9) 0.095(6) -0.046(6) -0.059(6) 0.078(7)
C18 0.223(13) 0.285(15) 0.055(5) 0.033(7) 0.040(7) -0.052(10)
C19 0.178(10) 0.107(8) 0.133(7) -0.026(6) -0.072(7) 0.013(7)
C20 0.050(4) 0.111(6) 0.110(6) 0.018(5) 0.013(4) -0.028(4)
C21 0.171(13) 0.099(11) 0.193(14) -0.045(10) 0.029(11) -0.065(9)
C22 0.129(11) 0.160(13) 0.115(10) 0.009(10) 0.058(9) -0.049(10)
C23 0.071(9) 0.168(13) 0.186(14) 0.030(12) -0.003(10) -0.023(9)
C21' 0.113(13) 0.149(14) 0.137(13) -0.032(11) -0.008(11) -0.072(11)
C22' 0.092(12) 0.167(14) 0.156(14) -0.015(13) 0.061(12) -0.031(11)
C23' 0.147(14) 0.138(15) 0.165(15) 0.053(13) 0.027(13) -0.026(12)
C24 0.040(3) 0.053(3) 0.037(3) 0.001(2) 0.002(2) 0.001(3)
C25 0.050(4) 0.069(4) 0.042(3) -0.003(3) 0.004(3) 0.013(3)
C26 0.051(4) 0.086(5) 0.069(4) -0.005(4) 0.007(3) 0.022(3)
C27 0.052(4) 0.078(5) 0.057(4) -0.001(3) 0.001(3) 0.022(3)
C28 0.056(4) 0.077(4) 0.041(3) -0.006(3) 0.001(3) 0.011(3)
C29 0.052(4) 0.072(4) 0.037(3) -0.004(3) 0.008(3) 0.004(3)
C30 0.055(4) 0.070(4) 0.035(3) -0.011(3) 0.001(3) 0.002(3)
C31 0.067(5) 0.103(5) 0.053(4) -0.025(4) -0.002(3) 0.025(4)
C32 0.114(7) 0.091(5) 0.065(4) -0.026(4) -0.008(4) 0.007(5)
C33 0.114(6) 0.127(7) 0.046(4) 0.002(4) 0.024(4) 0.025(5)
C34 0.166(8) 0.140(7) 0.073(5) -0.053(5) -0.008(5) 0.084(6)
C35 0.069(5) 0.105(6) 0.077(5) 0.005(4) -0.017(4) 0.040(4)
C36 0.101(10) 0.149(11) 0.100(8) 0.023(8) 0.012(7) 0.096(9)
C37 0.076(8) 0.174(13) 0.138(12) 0.012(10) -0.037(8) 0.028(9)
C38 0.111(11) 0.164(13) 0.083(8) 0.066(8) 0.021(7) 0.063(9)
C36' 0.151(19) 0.162(18) 0.104(17) 0.038(15) -0.028(15) 0.107(16)
C37' 0.072(15) 0.18(2) 0.147(19) -0.027(18) -0.009(15) 0.041(15)
C38' 0.102(18) 0.17(2) 0.115(16) 0.054(17) -0.041(14) 0.064(16)
C39 0.053(4) 0.057(4) 0.047(3) 0.018(3) 0.018(3) 0.015(3)
C40 0.039(3) 0.049(3) 0.045(3) 0.017(3) 0.008(2) 0.009(3)
C41 0.066(4) 0.079(5) 0.037(3) 0.007(3) 0.004(3) -0.003(3)
C42 0.066(4) 0.074(4) 0.053(3) 0.000(3) 0.001(3) -0.024(3)
C43 0.055(4) 0.061(4) 0.048(3) 0.017(3) 0.009(3) -0.009(3)
C44 0.039(3) 0.038(3) 0.043(3) 0.008(2) 0.004(2) 0.003(2)
C45 0.038(3) 0.040(3) 0.047(3) 0.008(2) 0.005(2) 0.007(2)
C46 0.045(3) 0.052(3) 0.052(3) 0.009(3) 0.019(3) 0.001(3)
C47 0.073(4) 0.050(4) 0.043(3) -0.004(3) 0.000(3) 0.003(3)
C48 0.064(4) 0.035(3) 0.032(3) -0.008(2) -0.004(3) 0.013(3)
C49 0.072(5) 0.061(4) 0.034(3) 0.001(3) 0.001(3) 0.012(3)
C50 0.067(4) 0.077(5) 0.056(4) -0.008(3) 0.001(3) 0.012(3)
C51 0.095(6) 0.053(4) 0.051(3) -0.008(3) 0.021(4) 0.004(4)
C52 0.090(5) 0.049(4) 0.040(3) -0.003(3) 0.009(3) 0.028(3)
C53 0.066(4) 0.053(4) 0.046(3) -0.014(3) 0.001(3) 0.017(3)
C54 0.140(6) 0.052(4) 0.032(3) -0.009(3) 0.002(3) 0.038(4)
C55 0.038(3) 0.053(4) 0.041(3) -0.001(3) 0.013(2) -0.003(3)
C56 0.044(3) 0.042(3) 0.039(3) -0.001(2) 0.005(2) -0.003(3)
C57 0.046(4) 0.053(4) 0.057(3) 0.000(3) 0.005(3) -0.003(3)
C58 0.068(4) 0.045(4) 0.060(3) 0.003(3) 0.005(3) 0.002(3)
C59 0.088(5) 0.035(3) 0.075(4) 0.009(3) 0.013(4) -0.007(4)
C60 0.109(6) 0.056(4) 0.079(4) -0.031(4) 0.032(4) -0.012(4)
C61 0.060(4) 0.048(4) 0.056(3) -0.003(3) 0.014(3) -0.011(3)
C62 0.047(4) 0.053(4) 0.040(3) -0.004(3) 0.012(2) -0.007(3)
C63 0.079(5) 0.065(5) 0.089(5) 0.011(4) 0.001(4) 0.021(4)
C64 0.065(5) 0.085(6) 0.332(15) 0.077(8) 0.045(7) 0.038(5)
C65 0.182(10) 0.187(10) 0.123(8) -0.015(7) -0.049(7) 0.124(8)
C66 0.123(7) 0.068(5) 0.155(8) -0.001(5) 0.025(6) 0.033(5)
C67 0.068(5) 0.069(5) 0.102(5) 0.011(4) 0.023(4) -0.022(4)
C68 0.091(6) 0.138(7) 0.096(5) -0.025(5) 0.053(5) -0.036(5)
C69 0.066(5) 0.173(9) 0.109(6) -0.036(6) 0.025(5) -0.060(5)
C70 0.123(7) 0.064(5) 0.321(14) 0.054(7) 0.106(9) -0.017(5)
C71 0.054(4) 0.135(7) 0.064(4) -0.021(4) -0.009(3) 0.001(4)
C72 0.116(8) 0.226(13) 0.237(13) -0.170(11) -0.001(8) -0.002(8)
C73 0.058(6) 0.53(2) 0.151(9) -0.155(13) 0.016(6) -0.088(10)
C74 0.338(19) 0.240(15) 0.145(9) 0.075(10) -0.171(12) -0.099(13)
C75 0.058(5) 0.122(7) 0.077(5) 0.004(4) 0.026(4) 0.019(4)
C76 0.073(6) 0.233(12) 0.180(10) -0.004(9) 0.045(6) -0.055(7)
C77 0.132(8) 0.235(12) 0.129(8) 0.049(8) 0.071(7) 0.121(8)
C78 0.084(6) 0.244(11) 0.071(5) -0.013(6) 0.027(5) 0.031(6)
C79 0.045(3) 0.057(4) 0.052(3) -0.003(3) 0.009(3) 0.011(3)
C80 0.067(4) 0.058(4) 0.067(4) 0.005(3) 0.001(3) 0.029(3)
C81 0.095(5) 0.047(4) 0.082(5) 0.007(4) 0.021(4) 0.025(4)
C82 0.100(6) 0.053(4) 0.081(5) -0.010(4) 0.028(4) 0.010(4)
C83 0.077(5) 0.076(5) 0.065(4) -0.018(4) 0.010(3) 0.006(4)
C84 0.063(4) 0.052(4) 0.046(3) 0.005(3) 0.014(3) 0.010(3)
C85 0.054(4) 0.080(5) 0.038(3) -0.003(3) 0.007(3) 0.017(3)
C86 0.105(6) 0.056(4) 0.084(5) 0.024(4) 0.002(4) 0.028(4)
C87 0.084(6) 0.144(8) 0.105(6) 0.018(5) -0.013(5) 0.047(5)
C88 0.165(9) 0.086(6) 0.104(6) 0.027(5) -0.010(6) 0.025(5)
C89 0.112(6) 0.107(6) 0.054(4) 0.011(4) 0.005(4) 0.004(5)
C90 0.133(7) 0.071(5) 0.128(7) -0.037(5) 0.036(6) -0.001(5)
C91 0.146(15) 0.082(12) 0.23(2) -0.059(13) 0.033(15) 0.005(11)
C92 0.160(17) 0.080(13) 0.184(16) -0.048(11) 0.024(15) -0.038(12)
C93 0.22(2) 0.157(15) 0.135(14) -0.075(13) -0.022(15) -0.050(15)
C91' 0.150(15) 0.111(15) 0.165(16) -0.086(13) 0.025(14) -0.007(12)
C92' 0.22(2) 0.093(14) 0.217(19) -0.012(14) -0.018(18) -0.042(16)
C93' 0.131(14) 0.091(12) 0.186(17) -0.073(12) 0.008(14) -0.007(11)
C94 0.051(4) 0.077(4) 0.044(3) 0.004(3) 0.009(3) -0.004(3)
C95 0.053(4) 0.054(4) 0.035(3) -0.003(3) -0.001(2) -0.008(3)
C96 0.074(5) 0.069(4) 0.067(4) 0.019(3) 0.009(3) -0.017(4)
C97 0.092(6) 0.061(5) 0.104(5) 0.030(4) 0.003(5) 0.008(4)
C98 0.063(4) 0.056(4) 0.091(5) 0.011(4) -0.002(4) 0.004(3)
C99 0.051(4) 0.039(3) 0.053(3) -0.005(3) 0.002(3) 0.000(3)
C100 0.052(4) 0.038(3) 0.039(3) 0.001(2) 0.001(3) -0.004(3)
C101 0.054(4) 0.046(3) 0.063(3) -0.015(3) -0.002(3) 0.008(3)
C102 0.051(4) 0.046(4) 0.043(3) -0.002(3) 0.000(3) -0.007(3)
C103 0.057(4) 0.050(4) 0.044(3) -0.015(3) 0.004(3) -0.003(3)
C104 0.085(5) 0.062(4) 0.065(4) -0.015(3) 0.017(4) -0.011(4)
C105 0.094(5) 0.071(5) 0.070(4) -0.019(4) 0.022(4) 0.001(4)
C106 0.094(5) 0.049(4) 0.054(3) -0.012(3) 0.016(3) -0.008(3)
C107 0.067(4) 0.043(4) 0.042(3) -0.001(3) 0.010(3) -0.002(3)
C108 0.139(8) 0.084(6) 0.104(6) -0.041(5) 0.063(6) 0.000(5)
C109 0.179(11) 0.276(15) 0.323(18) -0.204(14) 0.182(13) -0.119(11)
C110 0.283(18) 0.39(2) 0.074(7) 0.022(9) 0.070(9) 0.126(15)
C111 0.239(13) 0.120(9) 0.303(16) -0.043(9) 0.197(13) 0.019(8)
C112 0.111(6) 0.052(4) 0.098(5) -0.020(4) 0.027(5) -0.031(4)
C113 0.192(10) 0.076(6) 0.220(11) -0.080(7) 0.073(9) -0.065(6)
C114 0.108(7) 0.136(8) 0.141(8) -0.024(6) 0.002(6) -0.054(6)
C115 0.179(9) 0.067(5) 0.129(7) 0.017(5) 0.033(7) -0.048(5)
C116 0.165(10) 0.139(9) 0.156(9) -0.050(7) 0.090(8) -0.091(8)
C117 0.38(2) 0.301(17) 0.211(13) -0.134(12) 0.214(14) -0.174(15)
C118 0.105(10) 0.48(3) 0.40(2) 0.07(2) 0.027(14) -0.063(14)
C119 0.374(19) 0.131(10) 0.45(2) -0.108(12) 0.305(18) -0.141(12)
C120 0.168(9) 0.109(7) 0.050(4) -0.008(4) -0.026(5) 0.044(6)
C121 0.256(17) 0.55(3) 0.110(9) -0.044(13) -0.076(10) 0.27(2)
C122 0.40(2) 0.158(10) 0.075(6) -0.024(6) -0.083(9) 0.069(11)
C123 0.68(5) 0.27(2) 0.122(11) 0.133(12) -0.053(18) -0.06(3)
C124 0.044(3) 0.043(3) 0.037(3) -0.002(2) 0.002(2) 0.003(3)
C125 0.053(4) 0.042(3) 0.043(3) 0.003(2) -0.006(2) 0.002(3)
C126 0.057(4) 0.046(3) 0.056(3) -0.008(3) -0.006(3) 0.013(3)
C127 0.053(4) 0.045(4) 0.047(3) -0.006(3) -0.010(3) 0.001(3)
C128 0.051(4) 0.045(3) 0.043(3) 0.003(3) -0.008(2) 0.012(3)
C129 0.056(4) 0.042(3) 0.033(3) -0.002(2) 0.001(2) 0.009(3)
C130 0.062(4) 0.052(4) 0.035(3) 0.004(3) -0.003(3) 0.017(3)
C131 0.067(4) 0.047(4) 0.053(3) 0.001(3) -0.009(3) 0.024(3)
C132 0.104(6) 0.071(5) 0.067(4) 0.021(3) -0.011(4) 0.007(4)
C134 0.122(6) 0.091(6) 0.082(5) 0.006(4) -0.028(4) 0.064(5)
C133 0.049(4) 0.106(6) 0.085(5) 0.013(4) -0.017(3) 0.017(4)
C135 0.069(4) 0.058(4) 0.056(3) -0.018(3) -0.014(3) 0.003(3)
C136 0.238(12) 0.119(7) 0.095(6) -0.065(5) -0.071(7) 0.071(7)
C137 0.130(8) 0.154(8) 0.096(6) -0.046(6) -0.008(5) -0.063(6)
C138 0.165(8) 0.098(6) 0.043(4) -0.018(4) -0.003(4) 0.003(5)
N1 0.036(3) 0.046(3) 0.038(2) 0.0102(19) 0.0066(18) 0.007(2)
N2 0.051(3) 0.053(3) 0.036(2) -0.001(2) 0.004(2) 0.004(2)
N3 0.042(3) 0.061(3) 0.044(2) 0.002(2) 0.007(2) 0.007(2)
N4 0.041(3) 0.045(3) 0.034(2) 0.0034(19) 0.0102(18) -0.004(2)
N5 0.074(3) 0.041(3) 0.037(2) 0.000(2) 0.005(2) 0.008(2)
N6 0.050(3) 0.046(3) 0.040(2) -0.008(2) -0.004(2) 0.000(2)
O1 0.042(2) 0.044(2) 0.055(2) 0.0074(17) 0.0018(17) -0.0028(17)
O2 0.049(2) 0.060(2) 0.0332(17) -0.0052(16) -0.0003(16) 0.0117(18)
O3 0.057(3) 0.070(3) 0.071(3) 0.013(2) 0.006(2) -0.009(2)
O4 0.046(2) 0.080(3) 0.0369(18) 0.0102(18) -0.0014(16) 0.0025(19)
O5 0.040(2) 0.061(3) 0.064(2) 0.0061(19) 0.0189(18) -0.002(2)
O6 0.051(2) 0.063(3) 0.051(2) 0.0063(19) 0.0030(18) 0.0088(19)
O7 0.050(2) 0.086(3) 0.047(2) -0.0119(19) -0.0066(18) -0.004(2)
O8 0.045(2) 0.087(3) 0.064(2) 0.005(2) 0.018(2) 0.004(2)
O9 0.063(3) 0.051(2) 0.050(2) -0.0099(17) 0.0116(19) -0.0120(19)
O10 0.055(2) 0.048(2) 0.0429(19) -0.0002(17) -0.0077(17) 0.0065(17)
O11 0.087(3) 0.092(3) 0.076(3) -0.018(2) 0.027(3) -0.024(3)
O12 0.079(3) 0.095(3) 0.044(2) -0.006(2) -0.020(2) 0.005(2)
Hf1 0.03908(14) 0.05118(15) 0.03437(11) 0.00534(10) 0.00363(9) -0.00006(10)
Hf2 0.03779(14) 0.06232(17) 0.04320(12) 0.00254(11) 0.00561(10) 0.00343(11)
Hf3 0.05476(16) 0.05268(16) 0.04169(12) -0.00772(11) -0.00164(11) -0.00493(12)

loop_
_atom_type_symbol
_atom_type_description
_atom_type_scat_dispersion_real
_atom_type_scat_dispersion_imag
_atom_type_scat_source
C C 0.0033 0.0016 'International Tables Vol C Tables 4.2.6.8 and 6.1.1.4'
H H 0.0000 0.0000 'International Tables Vol C Tables 4.2.6.8 and 6.1.1.4'
N N 0.0061 0.0033 'International Tables Vol C Tables 4.2.6.8 and 6.1.1.4'
O O 0.0106 0.0060 'International Tables Vol C Tables 4.2.6.8 and 6.1.1.4'
Hf Hf -0.5830 6.1852 'International Tables Vol C Tables 4.2.6.8 and 6.1.1.4'

loop_
_geom_angle_atom_site_label_1
_geom_angle_atom_site_label_2
_geom_angle_atom_site_label_3
_geom_angle
N1 C1 C2 127.8(5)
N1 C1 H1 116.1
C2 C1 H1 116.1
C3 C2 C7 119.9(5)
C3 C2 C1 118.1(5)
C7 C2 C1 121.9(5)
C4 C3 C2 123.0(5)
C4 C3 H3 118.5
C2 C3 H3 118.5
C3 C4 C5 115.0(5)
C3 C4 C8 123.6(6)
C5 C4 C8 121.4(5)
C6 C5 C4 126.5(5)
C6 C5 H5 116.8
C4 C5 H5 116.8
C5 C6 C7 117.2(5)
C5 C6 C12 123.9(5)
C7 C6 C12 118.9(5)
O1 C7 C2 120.5(4)
O1 C7 C6 121.1(5)
C2 C7 C6 118.3(5)
C9' C8 C4 113.7(17)
C4 C8 C9 111.9(8)
C9' C8 C10' 127(2)
C4 C8 C10' 110.2(13)
C4 C8 C11 111.0(7)
C9 C8 C11 109.7(10)
C9' C8 C11' 100(2)
C4 C8 C11' 103.0(11)
C10' C8 C11' 97.9(18)
C4 C8 C10 108.0(7)
C9 C8 C10 106.9(8)
C11 C8 C10 109.1(10)
C8 C9 H9A 109.5
C8 C9 H9B 109.5
H9A C9 H9B 109.5
C8 C9 H9C 109.5
H9A C9 H9C 109.5
H9B C9 H9C 109.5
C8 C10 H10A 109.5
C8 C10 H10B 109.5
H10A C10 H10B 109.5
C8 C10 H10C 109.5
H10A C10 H10C 109.5
H10B C10 H10C 109.5
C8 C11 H11A 109.5
C8 C11 H11B 109.5
H11A C11 H11B 109.5
C8 C11 H11C 109.5
H11A C11 H11C 109.5
H11B C11 H11C 109.5
C8 C9' H9'1 109.5
C8 C9' H9'2 109.5
H9'1 C9' H9'2 109.5
C8 C9' H9'3 109.5
H9'1 C9' H9'3 109.5
H9'2 C9' H9'3 109.5
C8 C10' H10D 109.5
C8 C10' H10E 109.5
H10D C10' H10E 109.5
C8 C10' H10F 109.5
H10D C10' H10F 109.5
H10E C10' H10F 109.5
C8 C11' H11D 109.5
C8 C11' H11E 109.5
H11D C11' H11E 109.5
C8 C11' H11F 109.5
H11D C11' H11F 109.5
H11E C11' H11F 109.5
C14 C12 C15 111.5(6)
C14 C12 C6 111.2(5)
C15 C12 C6 110.9(5)
C14 C12 C13 105.7(5)
C15 C12 C13 107.0(6)
C6 C12 C13 110.4(5)
C12 C13 H13A 109.5
C12 C13 H13B 109.5
H13A C13 H13B 109.5
C12 C13 H13C 109.5
H13A C13 H13C 109.5
H13B C13 H13C 109.5
C12 C14 H14A 109.5
C12 C14 H14B 109.5
H14A C14 H14B 109.5
C12 C14 H14C 109.5
H14A C14 H14C 109.5
H14B C14 H14C 109.5
C12 C15 H15A 109.5
C12 C15 H15B 109.5
H15A C15 H15B 109.5
C12 C15 H15C 109.5
H15A C15 H15C 109.5
H15B C15 H15C 109.5
O4 C16 C18 108.5(6)
O4 C16 C17 109.5(5)
C18 C16 C17 112.3(7)
O4 C16 C19 107.7(5)
C18 C16 C19 107.4(7)
C17 C16 C19 111.2(7)
C16 C17 H17A 109.5
C16 C17 H17B 109.5
H17A C17 H17B 109.5
C16 C17 H17C 109.5
H17A C17 H17C 109.5
H17B C17 H17C 109.5
C16 C18 H18A 109.5
C16 C18 H18B 109.5
H18A C18 H18B 109.5
C16 C18 H18C 109.5
H18A C18 H18C 109.5
H18B C18 H18C 109.5
C16 C19 H19A 109.5
C16 C19 H19B 109.5
H19A C19 H19B 109.5
C16 C19 H19C 109.5
H19A C19 H19C 109.5
H19B C19 H19C 109.5
O3 C20 C23 108.7(8)
O3 C20 C21' 107.7(9)
O3 C20 C23' 109.7(10)
C21' C20 C23' 120.1(16)
O3 C20 C22' 107.8(9)
C21' C20 C22' 107.2(15)
C23' C20 C22' 103.7(15)
O3 C20 C22 107.2(8)
C23 C20 C22 110.0(12)
O3 C20 C21 108.4(8)
C23 C20 C21 118.0(12)
C22 C20 C21 104.0(12)
C20 C21 H21A 109.5
C20 C21 H21B 109.5
H21A C21 H21B 109.5
C20 C21 H21C 109.5
H21A C21 H21C 109.5
H21B C21 H21C 109.5
C20 C22 H22A 109.5
C20 C22 H22B 109.5
H22A C22 H22B 109.5
C20 C22 H22C 109.5
H22A C22 H22C 109.5
H22B C22 H22C 109.5
C20 C23 H23A 109.5
C20 C23 H23B 109.5
H23A C23 H23B 109.5
C20 C23 H23C 109.5
H23A C23 H23C 109.5
H23B C23 H23C 109.5
C20 C21' H21D 109.5
C20 C21' H21E 109.5
H21D C21' H21E 109.5
C20 C21' H21F 109.5
H21D C21' H21F 109.5
H21E C21' H21F 109.5
C20 C22' H22D 109.5
C20 C22' H22E 109.5
H22D C22' H22E 109.5
C20 C22' H22F 109.5
H22D C22' H22F 109.5
H22E C22' H22F 109.5
C20 C23' H23D 109.5
C20 C23' H23E 109.5
H23D C23' H23E 109.5
C20 C23' H23F 109.5
H23D C23' H23F 109.5
H23E C23' H23F 109.5
O2 C24 C29 120.7(5)
O2 C24 C25 121.5(4)
C29 C24 C25 117.8(5)
C26 C25 C24 119.1(5)
C26 C25 C31 120.6(5)
C24 C25 C31 120.3(5)
C25 C26 C27 123.1(5)
C25 C26 H26 118.4
C27 C26 H26 118.4
C28 C27 C26 117.5(5)
C28 C27 C35 120.3(5)
C26 C27 C35 122.0(5)
C27 C28 C29 121.5(5)
C27 C28 H28 119.3
C29 C28 H28 119.3
C24 C29 C28 120.9(5)
C24 C29 C30 122.1(5)
C28 C29 C30 117.0(5)
N2 C30 C29 129.1(5)
N2 C30 H30 115.4
C29 C30 H30 115.4
C32 C31 C33 110.0(6)
C32 C31 C25 110.0(5)
C33 C31 C25 110.5(6)
C32 C31 C34 107.3(6)
C33 C31 C34 106.4(6)
C25 C31 C34 112.6(5)
C31 C32 H32A 109.5
C31 C32 H32B 109.5
H32A C32 H32B 109.5
C31 C32 H32C 109.5
H32A C32 H32C 109.5
H32B C32 H32C 109.5
C31 C33 H33A 109.5
C31 C33 H33B 109.5
H33A C33 H33B 109.5
C31 C33 H33C 109.5
H33A C33 H33C 109.5
H33B C33 H33C 109.5
C31 C34 H34A 109.5
C31 C34 H34B 109.5
H34A C34 H34B 109.5
C31 C34 H34C 109.5
H34A C34 H34C 109.5
H34B C34 H34C 109.5
C38 C35 C36 113.5(7)
C37' C35 C38' 113.2(11)
C38 C35 C27 107.8(6)
C36 C35 C27 110.1(6)
C37' C35 C27 105.0(11)
C38' C35 C27 110.2(10)
C37' C35 C36' 114.3(11)
C38' C35 C36' 109.8(10)
C27 C35 C36' 103.9(9)
C38 C35 C37 110.8(8)
C36 C35 C37 107.9(7)
C27 C35 C37 106.4(6)
C35 C36 H36A 109.5
C35 C36 H36B 109.5
H36A C36 H36B 109.5
C35 C36 H36C 109.5
H36A C36 H36C 109.5
H36B C36 H36C 109.5
C35 C37 H37A 109.5
C35 C37 H37B 109.5
H37A C37 H37B 109.5
C35 C37 H37C 109.5
H37A C37 H37C 109.5
H37B C37 H37C 109.5
C35 C38 H38A 109.5
C35 C38 H38B 109.5
H38A C38 H38B 109.5
C35 C38 H38C 109.5
H38A C38 H38C 109.5
H38B C38 H38C 109.5
C35 C36' H36D 109.5
C35 C36' H36E 109.5
H36D C36' H36E 109.5
C35 C36' H36F 109.5
H36D C36' H36F 109.5
H36E C36' H36F 109.5
C35 C37' H37D 109.5
C35 C37' H37E 109.5
H37D C37' H37E 109.5
C35 C37' H37F 109.5
H37D C37' H37F 109.5
H37E C37' H37F 109.5
C35 C38' H38D 109.5
C35 C38' H38E 109.5
H38D C38' H38E 109.5
C35 C38' H38F 109.5
H38D C38' H38F 109.5
H38E C38' H38F 109.5
N1 C39 C40 118.0(4)
N1 C39 H39A 107.8
C40 C39 H39A 107.8
N1 C39 H39B 107.8
C40 C39 H39B 107.8
H39A C39 H39B 107.1
C41 C40 C45 118.9(5)
C41 C40 C39 120.3(5)
C45 C40 C39 120.7(5)
C42 C41 C40 120.3(5)
C42 C41 H41 119.8
C40 C41 H41 119.8
C41 C42 C43 120.6(5)
C41 C42 H42 119.7
C43 C42 H42 119.7
C44 C43 C42 120.5(5)
C44 C43 H43 119.7
C42 C43 H43 119.7
C43 C44 C45 118.5(5)
C43 C44 C46 122.1(5)
C45 C44 C46 119.4(5)
C40 C45 C44 121.2(5)
C40 C45 H45 119.4
C44 C45 H45 119.4
N4 C46 C44 114.8(4)
N4 C46 H46A 108.6
C44 C46 H46A 108.6
N4 C46 H46B 108.6
C44 C46 H46B 108.6
H46A C46 H46B 107.5
N2 C47 C48 111.4(4)
N2 C47 H47A 109.3
C48 C47 H47A 109.3
N2 C47 H47B 109.3
C48 C47 H47B 109.3
H47A C47 H47B 108.0
C49 C48 C53 120.4(5)
C49 C48 C47 120.8(5)
C53 C48 C47 118.8(5)
C48 C49 C50 119.1(5)
C48 C49 H49 120.4
C50 C49 H49 120.4
C49 C50 C51 121.2(6)
C49 C50 H50 119.4
C51 C50 H50 119.4
C52 C51 C50 119.5(6)
C52 C51 H51 120.2
C50 C51 H51 120.2
C51 C52 C53 119.0(5)
C51 C52 C54 120.9(6)
C53 C52 C54 120.1(6)
C52 C53 C48 120.7(5)
C52 C53 H53 119.6
C48 C53 H53 119.6
N5 C54 C52 118.0(4)
N5 C54 H54A 107.8
C52 C54 H54A 107.8
N5 C54 H54B 107.8
C52 C54 H54B 107.8
H54A C54 H54B 107.1
N4 C55 C56 129.9(5)
N4 C55 H55 115.0
C56 C55 H55 115.0
C62 C56 C57 120.6(5)
C62 C56 C55 123.0(5)
C57 C56 C55 116.4(5)
C58 C57 C56 122.3(5)
C58 C57 H57 118.8
C56 C57 H57 118.8
C57 C58 C59 115.8(5)
C57 C58 C63 122.8(6)
C59 C58 C63 121.4(6)
C61 C59 C58 126.0(5)
C61 C59 H59 117.0
C58 C59 H59 117.0
C105 C60 C106 124.6(6)
C105 C60 H60 117.7
C106 C60 H60 117.7
C59 C61 C62 116.3(5)
C59 C61 C67 121.7(5)
C62 C61 C67 122.0(5)
O5 C62 C56 119.7(5)
O5 C62 C61 121.3(5)
C56 C62 C61 119.0(5)
C64 C63 C58 113.5(6)
C64 C63 C65 111.1(8)
C58 C63 C65 108.2(6)
C64 C63 C66 107.9(7)
C58 C63 C66 110.1(6)
C65 C63 C66 105.8(7)
C63 C64 H64A 109.5
C63 C64 H64B 109.5
H64A C64 H64B 109.5
C63 C64 H64C 109.5
H64A C64 H64C 109.5
H64B C64 H64C 109.5
C63 C65 H65A 109.5
C63 C65 H65B 109.5
H65A C65 H65B 109.5
C63 C65 H65C 109.5
H65A C65 H65C 109.5
H65B C65 H65C 109.5
C63 C66 H66A 109.5
C63 C66 H66B 109.5
H66A C66 H66B 109.5
C63 C66 H66C 109.5
H66A C66 H66C 109.5
H66B C66 H66C 109.5
C68 C67 C61 110.7(5)
C68 C67 C70 107.6(6)
C61 C67 C70 111.6(6)
C68 C67 C69 108.6(6)
C61 C67 C69 109.3(5)
C70 C67 C69 109.0(7)
C67 C68 H68A 109.5
C67 C68 H68B 109.5
H68A C68 H68B 109.5
C67 C68 H68C 109.5
H68A C68 H68C 109.5
H68B C68 H68C 109.5
C67 C69 H69A 109.5
C67 C69 H69B 109.5
H69A C69 H69B 109.5
C67 C69 H69C 109.5
H69A C69 H69C 109.5
H69B C69 H69C 109.5
C67 C70 H70A 109.5
C67 C70 H70B 109.5
H70A C70 H70B 109.5
C67 C70 H70C 109.5
H70A C70 H70C 109.5
H70B C70 H70C 109.5
O7 C71 C72 108.9(6)
O7 C71 C74 109.4(7)
C72 C71 C74 106.0(9)
O7 C71 C73 108.4(6)
C72 C71 C73 107.6(9)
C74 C71 C73 116.4(9)
C71 C72 H72A 109.5
C71 C72 H72B 109.5
H72A C72 H72B 109.5
C71 C72 H72C 109.5
H72A C72 H72C 109.5
H72B C72 H72C 109.5
C71 C73 H73A 109.5
C71 C73 H73B 109.5
H73A C73 H73B 109.5
C71 C73 H73C 109.5
H73A C73 H73C 109.5
H73B C73 H73C 109.5
C71 C74 H74A 109.5
C71 C74 H74B 109.5
H74A C74 H74B 109.5
C71 C74 H74C 109.5
H74A C74 H74C 109.5
H74B C74 H74C 109.5
O8 C75 C78 109.8(6)
O8 C75 C77 108.9(6)
C78 C75 C77 110.7(7)
O8 C75 C76 107.9(6)
C78 C75 C76 110.0(7)
C77 C75 C76 109.5(8)
C75 C76 H76A 109.5
C75 C76 H76B 109.5
H76A C76 H76B 109.5
C75 C76 H76C 109.5
H76A C76 H76C 109.5
H76B C76 H76C 109.5
C75 C77 H77A 109.5
C75 C77 H77B 109.5
H77A C77 H77B 109.5
C75 C77 H77C 109.5
H77A C77 H77C 109.5
H77B C77 H77C 109.5
C75 C78 H78A 109.5
C75 C78 H78B 109.5
H78A C78 H78B 109.5
C75 C78 H78C 109.5
H78A C78 H78C 109.5
H78B C78 H78C 109.5
O6 C79 C80 120.9(5)
O6 C79 C84 120.8(5)
C80 C79 C84 118.3(5)
C79 C80 C81 117.4(6)
C79 C80 C86 121.3(6)
C81 C80 C86 121.4(6)
C82 C81 C80 125.3(6)
C82 C81 H81 117.3
C80 C81 H81 117.3
C83 C82 C81 116.7(6)
C83 C82 C90 121.8(7)
C81 C82 C90 121.5(7)
C82 C83 C84 120.2(6)
C82 C83 H83 119.9
C84 C83 H83 119.9
C83 C84 C79 121.9(5)
C83 C84 C85 116.8(5)
C79 C84 C85 121.2(5)
N3 C85 C84 130.4(5)
N3 C85 H85 114.8
C84 C85 H85 114.8
C87 C86 C88 107.4(6)
C87 C86 C80 109.0(6)
C88 C86 C80 113.0(6)
C87 C86 C89 107.9(6)
C88 C86 C89 107.7(6)
C80 C86 C89 111.7(5)
C86 C87 H87A 109.5
C86 C87 H87B 109.5
H87A C87 H87B 109.5
C86 C87 H87C 109.5
H87A C87 H87C 109.5
H87B C87 H87C 109.5
C86 C88 H88A 109.5
C86 C88 H88B 109.5
H88A C88 H88B 109.5
C86 C88 H88C 109.5
H88A C88 H88C 109.5
H88B C88 H88C 109.5
C86 C89 H89A 109.5
C86 C89 H89B 109.5
H89A C89 H89B 109.5
C86 C89 H89C 109.5
H89A C89 H89C 109.5
H89B C89 H89C 109.5
C92' C90 C91' 115.7(10)
C92' C90 C93' 111.7(10)
C91' C90 C93' 110.7(9)
C93 C90 C92 113.7(10)
C93 C90 C91 109.7(9)
C92 C90 C91 109.4(9)
C92' C90 C82 107.0(10)
C91' C90 C82 104.2(8)
C93 C90 C82 109.9(9)
C93' C90 C82 106.8(8)
C92 C90 C82 109.1(8)
C91 C90 C82 104.6(9)
C90 C91 H91A 109.5
C90 C91 H91B 109.5
H91A C91 H91B 109.5
C90 C91 H91C 109.5
H91A C91 H91C 109.5
H91B C91 H91C 109.5
C90 C92 H92A 109.5
C90 C92 H92B 109.5
H92A C92 H92B 109.5
C90 C92 H92C 109.5
H92A C92 H92C 109.5
H92B C92 H92C 109.5
C90 C93 H93A 109.5
C90 C93 H93B 109.5
H93A C93 H93B 109.5
C90 C93 H93C 109.5
H93A C93 H93C 109.5
H93B C93 H93C 109.5
C90 C91' H91D 109.5
C90 C91' H91E 109.5
H91D C91' H91E 109.5
C90 C91' H91F 109.5
H91D C91' H91F 109.5
H91E C91' H91F 109.5
C90 C92' H92D 109.5
C90 C92' H92E 109.5
H92D C92' H92E 109.5
C90 C92' H92F 109.5
H92D C92' H92F 109.5
H92E C92' H92F 109.5
C90 C93' H93D 109.5
C90 C93' H93E 109.5
H93D C93' H93E 109.5
C90 C93' H93F 109.5
H93D C93' H93F 109.5
H93E C93' H93F 109.5
N3 C94 C95 115.1(4)
N3 C94 H94A 108.5
C95 C94 H94A 108.5
N3 C94 H94B 108.5
C95 C94 H94B 108.5
H94A C94 H94B 107.5
C96 C95 C100 118.2(5)
C96 C95 C94 119.1(5)
C100 C95 C94 122.6(5)
C97 C96 C95 120.5(6)
C97 C96 H96 119.8
C95 C96 H96 119.8
C96 C97 C98 119.7(6)
C96 C97 H97 120.1
C98 C97 H97 120.1
C99 C98 C97 121.2(6)
C99 C98 H98 119.4
C97 C98 H98 119.4
C98 C99 C100 118.4(5)
C98 C99 C101 120.4(5)
C100 C99 C101 121.2(5)
C99 C100 C95 122.0(5)
C99 C100 H100 119.0
C95 C100 H100 119.0
N6 C101 C99 118.0(4)
N6 C101 H10G 107.8
C99 C101 H10G 107.8
N6 C101 H10H 107.8
C99 C101 H10H 107.8
H10G C101 H10H 107.1
N6 C102 C103 129.4(5)
N6 C102 H102 115.3
C103 C102 H102 115.3
C107 C103 C104 120.0(5)
C107 C103 C102 124.1(5)
C104 C103 C102 115.9(5)
C105 C104 C103 120.7(6)
C105 C104 H104 119.6
C103 C104 H104 119.6
C104 C105 C60 117.3(6)
C104 C105 C108 120.5(7)
C60 C105 C108 122.1(6)
C60 C106 C107 116.8(6)
C60 C106 C112 121.7(5)
C107 C106 C112 121.4(6)
O9 C107 C103 118.8(5)
O9 C107 C106 120.7(5)
C103 C107 C106 120.5(5)
C109 C108 C111 108.6(9)
C109 C108 C110 112.5(10)
C111 C108 C110 103.9(8)
C109 C108 C105 113.4(6)
C111 C108 C105 111.2(7)
C110 C108 C105 107.0(8)
C108 C109 H0C 109.5
C108 C109 H0D 109.5
H0C C109 H0D 109.5
C108 C109 H0E 109.5
H0C C109 H0E 109.5
H0D C109 H0E 109.5
C108 C110 H11P 109.5
C108 C110 H11Q 109.5
H11P C110 H11Q 109.5
C108 C110 H11R 109.5
H11P C110 H11R 109.5
H11Q C110 H11R 109.5
C108 C111 H11S 109.5
C108 C111 H11T 109.5
H11S C111 H11T 109.5
C108 C111 H11U 109.5
H11S C111 H11U 109.5
H11T C111 H11U 109.5
C106 C112 C114 111.0(6)
C106 C112 C115 108.9(6)
C114 C112 C115 111.5(7)
C106 C112 C113 109.9(6)
C114 C112 C113 108.5(7)
C115 C112 C113 106.9(7)
C112 C113 H11V 109.5
C112 C113 H11W 109.5
H11V C113 H11W 109.5
C112 C113 H11X 109.5
H11V C113 H11X 109.5
H11W C113 H11X 109.5
C112 C114 H11J 109.5
C112 C114 H11K 109.5
H11J C114 H11K 109.5
C112 C114 H11L 109.5
H11J C114 H11L 109.5
H11K C114 H11L 109.5
C112 C115 H11M 109.5
C112 C115 H11N 109.5
H11M C115 H11N 109.5
C112 C115 H11O 109.5
H11M C115 H11O 109.5
H11N C115 H11O 109.5
O11 C116 C119 103.0(7)
O11 C116 C117 105.9(7)
C119 C116 C117 107.6(9)
O11 C116 C118 106.5(8)
C119 C116 C118 115.1(9)
C117 C116 C118 117.4(9)
C116 C117 H1A' 109.5
C116 C117 H1B' 109.5
H1A' C117 H1B' 109.5
C116 C117 H1C' 109.5
H1A' C117 H1C' 109.5
H1B' C117 H1C' 109.5
C116 C118 H1D' 109.5
C116 C118 H1E' 109.5
H1D' C118 H1E' 109.5
C116 C118 H1F' 109.5
H1D' C118 H1F' 109.5
H1E' C118 H1F' 109.5
C116 C119 H1G' 109.5
C116 C119 H1H' 109.5
H1G' C119 H1H' 109.5
C116 C119 H1I' 109.5
H1G' C119 H1I' 109.5
H1H' C119 H1I' 109.5
O12 C120 C122 112.6(7)
O12 C120 C121 110.4(7)
C122 C120 C121 116.9(10)
O12 C120 C123 106.3(7)
C122 C120 C123 110.1(11)
C121 C120 C123 99.3(11)
C120 C121 H12A 109.5
C120 C121 H12B 109.5
H12A C121 H12B 109.5
C120 C121 H12C 109.5
H12A C121 H12C 109.5
H12B C121 H12C 109.5
C120 C122 H12D 109.5
C120 C122 H12E 109.5
H12D C122 H12E 109.5
C120 C122 H12F 109.5
H12D C122 H12F 109.5
H12E C122 H12F 109.5
C120 C123 H12G 109.5
C120 C123 H12H 109.5
H12G C123 H12H 109.5
C120 C123 H12I 109.5
H12G C123 H12I 109.5
H12H C123 H12I 109.5
O10 C124 C125 120.9(4)
O10 C124 C129 118.9(4)
C125 C124 C129 120.2(4)
C126 C125 C124 116.7(4)
C126 C125 C131 122.3(5)
C124 C125 C131 121.0(4)
C125 C126 C127 125.1(5)
C125 C126 H126 117.5
C127 C126 H126 117.5
C128 C127 C126 116.1(4)
C128 C127 C135 121.7(5)
C126 C127 C135 122.1(5)
C127 C128 C129 123.2(5)
C127 C128 H128 118.4
C129 C128 H128 118.4
C128 C129 C124 118.6(5)
C128 C129 C130 118.0(4)
C124 C129 C130 123.4(4)
N5 C130 C129 128.6(5)
N5 C130 H130 115.7
C129 C130 H130 115.7
C133 C131 C134 109.4(5)
C133 C131 C132 110.0(5)
C134 C131 C132 106.9(5)
C133 C131 C125 109.1(5)
C134 C131 C125 110.7(4)
C132 C131 C125 110.7(5)
C131 C132 H13D 109.5
C131 C132 H13E 109.5
H13D C132 H13E 109.5
C131 C132 H13F 109.5
H13D C132 H13F 109.5
H13E C132 H13F 109.5
C131 C134 H13G 109.5
C131 C134 H13H 109.5
H13G C134 H13H 109.5
C131 C134 H13I 109.5
H13G C134 H13I 109.5
H13H C134 H13I 109.5
C131 C133 H13J 109.5
C131 C133 H13K 109.5
H13J C133 H13K 109.5
C131 C133 H13L 109.5
H13J C133 H13L 109.5
H13K C133 H13L 109.5
C136 C135 C138 110.0(6)
C136 C135 C137 108.7(7)
C138 C135 C137 106.7(6)
C136 C135 C127 112.7(5)
C138 C135 C127 110.2(5)
C137 C135 C127 108.3(5)
C135 C136 H13M 109.5
C135 C136 H13N 109.5
H13M C136 H13N 109.5
C135 C136 H13O 109.5
H13M C136 H13O 109.5
H13N C136 H13O 109.5
C135 C137 H13P 109.5
C135 C137 H13Q 109.5
H13P C137 H13Q 109.5
C135 C137 H13R 109.5
H13P C137 H13R 109.5
H13Q C137 H13R 109.5
C135 C138 H13S 109.5
C135 C138 H13T 109.5
H13S C138 H13T 109.5
C135 C138 H13U 109.5
H13S C138 H13U 109.5
H13T C138 H13U 109.5
C1 N1 C39 119.2(4)
C1 N1 Hf1 122.5(3)
C39 N1 Hf1 118.1(3)
C30 N2 C47 114.7(4)
C30 N2 Hf1 125.8(3)
C47 N2 Hf1 118.7(3)
C85 N3 C94 116.0(5)
C85 N3 Hf2 125.6(4)
C94 N3 Hf2 118.1(4)
C55 N4 C46 113.2(4)
C55 N4 Hf2 124.7(3)
C46 N4 Hf2 122.1(3)
C130 N5 C54 118.4(4)
C130 N5 Hf3 126.6(3)
C54 N5 Hf3 114.9(3)
C102 N6 C101 120.2(5)
C102 N6 Hf3 123.7(3)
C101 N6 Hf3 115.7(3)
C7 O1 Hf1 130.9(3)
C24 O2 Hf1 143.7(3)
C20 O3 Hf1 168.6(4)
C16 O4 Hf1 174.8(4)
C62 O5 Hf2 144.9(3)
C79 O6 Hf2 144.9(3)
C71 O7 Hf2 157.5(4)
C75 O8 Hf2 165.8(4)
C107 O9 Hf3 141.5(3)
C124 O10 Hf3 145.5(3)
C116 O11 Hf3 165.1(5)
C120 O12 Hf3 167.2(4)
O3 Hf1 O4 103.44(15)
O3 Hf1 O2 99.41(15)
O4 Hf1 O2 95.21(14)
O3 Hf1 O1 95.38(15)
O4 Hf1 O1 96.36(14)
O2 Hf1 O1 158.55(12)
O3 Hf1 N1 165.30(15)
O4 Hf1 N1 89.95(14)
O2 Hf1 N1 85.16(14)
O1 Hf1 N1 76.86(13)
O3 Hf1 N2 86.55(15)
O4 Hf1 N2 168.29(15)
O2 Hf1 N2 76.89(13)
O1 Hf1 N2 88.66(14)
N1 Hf1 N2 80.87(14)
O8 Hf2 O7 102.58(16)
O8 Hf2 O5 94.32(15)
O7 Hf2 O5 99.02(15)
O8 Hf2 O6 99.22(15)
O7 Hf2 O6 96.39(15)
O5 Hf2 O6 156.74(14)
O8 Hf2 N4 164.96(14)
O7 Hf2 N4 91.29(14)
O5 Hf2 N4 77.58(13)
O6 Hf2 N4 84.78(14)
O8 Hf2 N3 86.19(15)
O7 Hf2 N3 169.56(15)
O5 Hf2 N3 85.78(15)
O6 Hf2 N3 76.40(15)
N4 Hf2 N3 80.64(13)
O11 Hf3 O12 105.89(19)
O11 Hf3 O9 93.15(16)
O12 Hf3 O9 97.45(16)
O11 Hf3 O10 98.57(16)
O12 Hf3 O10 94.98(15)
O9 Hf3 O10 159.91(13)
O11 Hf3 N5 90.38(17)
O12 Hf3 N5 162.83(17)
O9 Hf3 N5 86.88(14)
O10 Hf3 N5 76.83(13)
O11 Hf3 N6 165.28(17)
O12 Hf3 N6 86.73(16)
O9 Hf3 N6 77.43(14)
O10 Hf3 N6 87.61(14)
N5 Hf3 N6 77.97(14)

loop_
_geom_bond_atom_site_label_1
_geom_bond_atom_site_label_2
_geom_bond_distance
C1 N1 1.271(6)
C1 C2 1.446(7)
C1 H1 0.9300
C2 C3 1.387(7)
C2 C7 1.407(7)
C3 C4 1.379(7)
C3 H3 0.9300
C4 C5 1.392(8)
C4 C8 1.523(9)
C5 C6 1.352(8)
C5 H5 0.9300
C6 C7 1.438(7)
C6 C12 1.539(8)
C7 O1 1.335(6)
C8 C9' 1.519(10)
C8 C9 1.524(8)
C8 C10' 1.526(10)
C8 C11 1.527(8)
C8 C11' 1.544(10)
C8 C10 1.545(8)
C9 H9A 0.9600
C9 H9B 0.9600
C9 H9C 0.9600
C10 H10A 0.9600
C10 H10B 0.9600
C10 H10C 0.9600
C11 H11A 0.9600
C11 H11B 0.9600
C11 H11C 0.9600
C9' H9'1 0.9600
C9' H9'2 0.9600
C9' H9'3 0.9600
C10' H10D 0.9600
C10' H10E 0.9600
C10' H10F 0.9600
C11' H11D 0.9600
C11' H11E 0.9600
C11' H11F 0.9600
C12 C14 1.524(8)
C12 C15 1.530(9)
C12 C13 1.573(8)
C13 H13A 0.9600
C13 H13B 0.9600
C13 H13C 0.9600
C14 H14A 0.9600
C14 H14B 0.9600
C14 H14C 0.9600
C15 H15A 0.9600
C15 H15B 0.9600
C15 H15C 0.9600
C16 O4 1.399(6)
C16 C18 1.497(10)
C16 C17 1.516(9)
C16 C19 1.527(9)
C17 H17A 0.9600
C17 H17B 0.9600
C17 H17C 0.9600
C18 H18A 0.9600
C18 H18B 0.9600
C18 H18C 0.9600
C19 H19A 0.9600
C19 H19B 0.9600
C19 H19C 0.9600
C20 O3 1.410(7)
C20 C23 1.508(9)
C20 C21' 1.518(9)
C20 C23' 1.528(9)
C20 C22' 1.529(9)
C20 C22 1.532(9)
C20 C21 1.543(9)
C21 H21A 0.9600
C21 H21B 0.9600
C21 H21C 0.9600
C22 H22A 0.9600
C22 H22B 0.9600
C22 H22C 0.9600
C23 H23A 0.9600
C23 H23B 0.9600
C23 H23C 0.9600
C21' H21D 0.9600
C21' H21E 0.9600
C21' H21F 0.9600
C22' H22D 0.9600
C22' H22E 0.9600
C22' H22F 0.9600
C23' H23D 0.9600
C23' H23E 0.9600
C23' H23F 0.9600
C24 O2 1.304(6)
C24 C29 1.401(6)
C24 C25 1.413(7)
C25 C26 1.395(7)
C25 C31 1.538(7)
C26 C27 1.400(8)
C26 H26 0.9300
C27 C28 1.356(7)
C27 C35 1.579(8)
C28 C29 1.419(7)
C28 H28 0.9300
C29 C30 1.443(7)
C30 N2 1.278(6)
C30 H30 0.9300
C31 C32 1.510(9)
C31 C33 1.533(9)
C31 C34 1.540(8)
C32 H32A 0.9600
C32 H32B 0.9600
C32 H32C 0.9600
C33 H33A 0.9600
C33 H33B 0.9600
C33 H33C 0.9600
C34 H34A 0.9600
C34 H34B 0.9600
C34 H34C 0.9600
C35 C38 1.532(8)
C35 C36 1.542(7)
C35 C37' 1.552(9)
C35 C38' 1.564(9)
C35 C36' 1.580(9)
C35 C37 1.590(8)
C36 H36A 0.9600
C36 H36B 0.9600
C36 H36C 0.9600
C37 H37A 0.9600
C37 H37B 0.9600
C37 H37C 0.9600
C38 H38A 0.9600
C38 H38B 0.9600
C38 H38C 0.9600
C36' H36D 0.9600
C36' H36E 0.9600
C36' H36F 0.9600
C37' H37D 0.9600
C37' H37E 0.9600
C37' H37F 0.9600
C38' H38D 0.9600
C38' H38E 0.9600
C38' H38F 0.9600
C39 N1 1.481(6)
C39 C40 1.509(7)
C39 H39A 0.9700
C39 H39B 0.9700
C40 C41 1.379(7)
C40 C45 1.386(6)
C41 C42 1.369(7)
C41 H41 0.9300
C42 C43 1.382(7)
C42 H42 0.9300
C43 C44 1.375(7)
C43 H43 0.9300
C44 C45 1.396(6)
C44 C46 1.508(6)
C45 H45 0.9300
C46 N4 1.472(6)
C46 H46A 0.9700
C46 H46B 0.9700
C47 N2 1.487(6)
C47 C48 1.525(7)
C47 H47A 0.9700
C47 H47B 0.9700
C48 C49 1.352(7)
C48 C53 1.395(7)
C49 C50 1.365(7)
C49 H49 0.9300
C50 C51 1.403(8)
C50 H50 0.9300
C51 C52 1.364(8)
C51 H51 0.9300
C52 C53 1.377(7)
C52 C54 1.502(7)
C53 H53 0.9300
C54 N5 1.482(6)
C54 H54A 0.9700
C54 H54B 0.9700
C55 N4 1.285(6)
C55 C56 1.436(7)
C55 H55 0.9300
C56 C62 1.396(7)
C56 C57 1.398(7)
C57 C58 1.358(7)
C57 H57 0.9300
C58 C59 1.399(8)
C58 C63 1.524(8)
C59 C61 1.376(8)
C59 H59 0.9300
C60 C105 1.384(8)
C60 C106 1.387(8)
C60 H60 0.9300
C61 C62 1.428(7)
C61 C67 1.526(8)
C62 O5 1.315(6)
C63 C64 1.473(9)
C63 C65 1.529(10)
C63 C66 1.529(9)
C64 H64A 0.9600
C64 H64B 0.9600
C64 H64C 0.9600
C65 H65A 0.9600
C65 H65B 0.9600
C65 H65C 0.9600
C66 H66A 0.9600
C66 H66B 0.9600
C66 H66C 0.9600
C67 C68 1.523(9)
C67 C70 1.532(9)
C67 C69 1.536(9)
C68 H68A 0.9600
C68 H68B 0.9600
C68 H68C 0.9600
C69 H69A 0.9600
C69 H69B 0.9600
C69 H69C 0.9600
C70 H70A 0.9600
C70 H70B 0.9600
C70 H70C 0.9600
C71 O7 1.414(7)
C71 C72 1.485(10)
C71 C74 1.491(11)
C71 C73 1.509(11)
C72 H72A 0.9600
C72 H72B 0.9600
C72 H72C 0.9600
C73 H73A 0.9600
C73 H73B 0.9600
C73 H73C 0.9600
C74 H74A 0.9600
C74 H74B 0.9600
C74 H74C 0.9600
C75 O8 1.400(7)
C75 C78 1.485(9)
C75 C77 1.501(10)
C75 C76 1.523(11)
C76 H76A 0.9600
C76 H76B 0.9600
C76 H76C 0.9600
C77 H77A 0.9600
C77 H77B 0.9600
C77 H77C 0.9600
C78 H78A 0.9600
C78 H78B 0.9600
C78 H78C 0.9600
C79 O6 1.323(6)
C79 C80 1.396(7)
C79 C84 1.409(7)
C80 C81 1.400(8)
C80 C86 1.530(8)
C81 C82 1.385(9)
C81 H81 0.9300
C82 C83 1.378(8)
C82 C90 1.579(9)
C83 C84 1.406(8)
C83 H83 0.9300
C84 C85 1.433(7)
C85 N3 1.281(7)
C85 H85 0.9300
C86 C87 1.525(10)
C86 C88 1.530(9)
C86 C89 1.533(9)
C87 H87A 0.9600
C87 H87B 0.9600
C87 H87C 0.9600
C88 H88A 0.9600
C88 H88B 0.9600
C88 H88C 0.9600
C89 H89A 0.9600
C89 H89B 0.9600
C89 H89C 0.9600
C90 C92' 1.552(9)
C90 C91' 1.557(9)
C90 C93 1.560(9)
C90 C93' 1.564(9)
C90 C92 1.566(9)
C90 C91 1.570(9)
C91 H91A 0.9600
C91 H91B 0.9600
C91 H91C 0.9600
C92 H92A 0.9600
C92 H92B 0.9600
C92 H92C 0.9600
C93 H93A 0.9600
C93 H93B 0.9600
C93 H93C 0.9600
C91' H91D 0.9600
C91' H91E 0.9600
C91' H91F 0.9600
C92' H92D 0.9600
C92' H92E 0.9600
C92' H92F 0.9600
C93' H93D 0.9600
C93' H93E 0.9600
C93' H93F 0.9600
C94 N3 1.471(6)
C94 C95 1.512(7)
C94 H94A 0.9700
C94 H94B 0.9700
C95 C96 1.378(7)
C95 C100 1.381(7)
C96 C97 1.370(9)
C96 H96 0.9300
C97 C98 1.375(8)
C97 H97 0.9300
C98 C99 1.363(7)
C98 H98 0.9300
C99 C100 1.370(7)
C99 C101 1.492(7)
C100 H100 0.9300
C101 N6 1.482(6)
C101 H10G 0.9700
C101 H10H 0.9700
C102 N6 1.266(6)
C102 C103 1.441(7)
C102 H102 0.9300
C103 C107 1.388(7)
C103 C104 1.409(7)
C104 C105 1.369(8)
C104 H104 0.9300
C105 C108 1.564(9)
C106 C107 1.395(7)
C106 C112 1.527(9)
C107 O9 1.325(6)
C108 C109 1.464(11)
C108 C111 1.505(11)
C108 C110 1.508(13)
C109 H0C 0.9600
C109 H0D 0.9600
C109 H0E 0.9600
C110 H11P 0.9600
C110 H11Q 0.9600
C110 H11R 0.9600
C111 H11S 0.9600
C111 H11T 0.9600
C111 H11U 0.9600
C112 C114 1.556(10)
C112 C115 1.559(10)
C112 C113 1.560(9)
C113 H11V 0.9600
C113 H11W 0.9600
C113 H11X 0.9600
C114 H11J 0.9600
C114 H11K 0.9600
C114 H11L 0.9600
C115 H11M 0.9600
C115 H11N 0.9600
C115 H11O 0.9600
C116 O11 1.420(8)
C116 C119 1.515(8)
C116 C117 1.531(8)
C116 C118 1.536(8)
C117 H1A' 0.9600
C117 H1B' 0.9600
C117 H1C' 0.9600
C118 H1D' 0.9600
C118 H1E' 0.9600
C118 H1F' 0.9600
C119 H1G' 0.9600
C119 H1H' 0.9600
C119 H1I' 0.9600
C120 O12 1.371(7)
C120 C122 1.469(7)
C120 C121 1.473(8)
C120 C123 1.510(9)
C121 H12A 0.9600
C121 H12B 0.9600
C121 H12C 0.9600
C122 H12D 0.9600
C122 H12E 0.9600
C122 H12F 0.9600
C123 H12G 0.9600
C123 H12H 0.9600
C123 H12I 0.9600
C124 O10 1.330(5)
C124 C125 1.400(6)
C124 C129 1.410(7)
C125 C126 1.388(7)
C125 C131 1.542(7)
C126 C127 1.393(7)
C126 H126 0.9300
C127 C128 1.351(7)
C127 C135 1.535(7)
C128 C129 1.403(6)
C128 H128 0.9300
C129 C130 1.440(7)
C130 N5 1.284(6)
C130 H130 0.9300
C131 C133 1.517(8)
C131 C134 1.524(8)
C131 C132 1.524(8)
C132 H13D 0.9600
C132 H13E 0.9600
C132 H13F 0.9600
C134 H13G 0.9600
C134 H13H 0.9600
C134 H13I 0.9600
C133 H13J 0.9600
C133 H13K 0.9600
C133 H13L 0.9600
C135 C136 1.469(9)
C135 C138 1.502(8)
C135 C137 1.507(9)
C136 H13M 0.9600
C136 H13N 0.9600
C136 H13O 0.9600
C137 H13P 0.9600
C137 H13Q 0.9600
C137 H13R 0.9600
C138 H13S 0.9600
C138 H13T 0.9600
C138 H13U 0.9600
N1 Hf1 2.372(4)
N2 Hf1 2.374(4)
N3 Hf2 2.405(4)
N4 Hf2 2.381(4)
N5 Hf3 2.379(4)
N6 Hf3 2.383(4)
O1 Hf1 2.042(3)
O2 Hf1 2.039(3)
O3 Hf1 1.900(4)
O4 Hf1 1.909(3)
O5 Hf2 2.024(4)
O6 Hf2 2.039(4)
O7 Hf2 1.928(3)
O8 Hf2 1.918(3)
O9 Hf3 2.026(3)
O10 Hf3 2.029(3)
O11 Hf3 1.910(4)
O12 Hf3 1.912(4)

loop_
_geom_torsion_atom_site_label_1
_geom_torsion_atom_site_label_2
_geom_torsion_atom_site_label_3
_geom_torsion_atom_site_label_4
_geom_torsion
N1 C1 C2 C3 -164.8(5)
N1 C1 C2 C7 17.7(8)
C7 C2 C3 C4 -1.4(8)
C1 C2 C3 C4 -179.0(5)
C2 C3 C4 C5 2.4(8)
C2 C3 C4 C8 -176.9(6)
C3 C4 C5 C6 -0.2(9)
C8 C4 C5 C6 179.1(6)
C4 C5 C6 C7 -2.8(9)
C4 C5 C6 C12 179.8(6)
C3 C2 C7 O1 178.5(5)
C1 C2 C7 O1 -4.0(7)
C3 C2 C7 C6 -1.7(7)
C1 C2 C7 C6 175.7(4)
C5 C6 C7 O1 -176.5(5)
C12 C6 C7 O1 0.9(8)
C5 C6 C7 C2 3.7(7)
C12 C6 C7 C2 -178.8(5)
C3 C4 C8 C9' -36.1(19)
C5 C4 C8 C9' 144.7(17)
C3 C4 C8 C9 -5.0(11)
C5 C4 C8 C9 175.7(8)
C3 C4 C8 C10' 174.3(18)
C5 C4 C8 C10' -5.0(19)
C3 C4 C8 C11 117.9(11)
C5 C4 C8 C11 -61.3(12)
C3 C4 C8 C11' 70.7(16)
C5 C4 C8 C11' -108.5(16)
C3 C4 C8 C10 -122.5(8)
C5 C4 C8 C10 58.3(9)
C5 C6 C12 C14 111.7(7)
C7 C6 C12 C14 -65.6(7)
C5 C6 C12 C15 -123.7(6)
C7 C6 C12 C15 59.0(7)
C5 C6 C12 C13 -5.3(9)
C7 C6 C12 C13 177.4(5)
O2 C24 C25 C26 179.3(5)
C29 C24 C25 C26 -0.5(8)
O2 C24 C25 C31 -2.6(8)
C29 C24 C25 C31 177.6(5)
C24 C25 C26 C27 -1.7(9)
C31 C25 C26 C27 -179.8(6)
C25 C26 C27 C28 3.5(10)
C25 C26 C27 C35 179.1(6)
C26 C27 C28 C29 -3.1(9)
C35 C27 C28 C29 -178.8(6)
O2 C24 C29 C28 -179.0(5)
C25 C24 C29 C28 0.9(8)
O2 C24 C29 C30 2.0(8)
C25 C24 C29 C30 -178.2(5)
C27 C28 C29 C24 1.0(9)
C27 C28 C29 C30 -179.9(6)
C24 C29 C30 N2 -1.9(9)
C28 C29 C30 N2 179.0(6)
C26 C25 C31 C32 -118.5(6)
C24 C25 C31 C32 63.3(8)
C26 C25 C31 C33 119.9(6)
C24 C25 C31 C33 -58.2(7)
C26 C25 C31 C34 1.1(9)
C24 C25 C31 C34 -177.0(6)
C28 C27 C35 C38 -59.8(10)
C26 C27 C35 C38 124.7(9)
C28 C27 C35 C36 175.8(8)
C26 C27 C35 C36 0.4(10)
C28 C27 C35 C37' 111.1(14)
C26 C27 C35 C37' -64.3(14)
C28 C27 C35 C38' -11.0(15)
C26 C27 C35 C38' 173.5(14)
C28 C27 C35 C36' -128.6(13)
C26 C27 C35 C36' 56.0(14)
C28 C27 C35 C37 59.2(9)
C26 C27 C35 C37 -116.3(9)
N1 C39 C40 C41 -98.9(6)
N1 C39 C40 C45 83.3(6)
C45 C40 C41 C42 1.3(8)
C39 C40 C41 C42 -176.5(5)
C40 C41 C42 C43 -0.1(9)
C41 C42 C43 C44 -0.4(9)
C42 C43 C44 C45 -0.2(8)
C42 C43 C44 C46 179.5(5)
C41 C40 C45 C44 -1.9(7)
C39 C40 C45 C44 175.9(4)
C43 C44 C45 C40 1.3(7)
C46 C44 C45 C40 -178.3(4)
C43 C44 C46 N4 -15.6(7)
C45 C44 C46 N4 164.1(4)
N2 C47 C48 C49 91.7(6)
N2 C47 C48 C53 -88.8(5)
C53 C48 C49 C50 2.2(8)
C47 C48 C49 C50 -178.4(5)
C48 C49 C50 C51 -1.3(8)
C49 C50 C51 C52 -0.7(9)
C50 C51 C52 C53 1.7(8)
C50 C51 C52 C54 -175.3(5)
C51 C52 C53 C48 -0.8(8)
C54 C52 C53 C48 176.2(5)
C49 C48 C53 C52 -1.2(8)
C47 C48 C53 C52 179.4(5)
C51 C52 C54 N5 -112.6(6)
C53 C52 C54 N5 70.4(8)
N4 C55 C56 C62 -0.3(8)
N4 C55 C56 C57 180.0(5)
C62 C56 C57 C58 -0.8(8)
C55 C56 C57 C58 178.9(5)
C56 C57 C58 C59 -1.9(8)
C56 C57 C58 C63 179.0(5)
C57 C58 C59 C61 2.9(9)
C63 C58 C59 C61 -178.0(6)
C58 C59 C61 C62 -1.1(9)
C58 C59 C61 C67 -178.9(6)
C57 C56 C62 O5 -176.2(4)
C55 C56 C62 O5 4.1(7)
C57 C56 C62 C61 2.6(7)
C55 C56 C62 C61 -177.1(4)
C59 C61 C62 O5 177.1(5)
C67 C61 C62 O5 -5.1(8)
C59 C61 C62 C56 -1.7(7)
C67 C61 C62 C56 176.1(5)
C57 C58 C63 C64 7.8(10)
C59 C58 C63 C64 -171.3(7)
C57 C58 C63 C65 -116.0(7)
C59 C58 C63 C65 64.9(9)
C57 C58 C63 C66 128.8(6)
C59 C58 C63 C66 -50.3(8)
C59 C61 C67 C68 -120.0(7)
C62 C61 C67 C68 62.3(8)
C59 C61 C67 C70 -0.2(9)
C62 C61 C67 C70 -177.9(6)
C59 C61 C67 C69 120.4(7)
C62 C61 C67 C69 -57.3(8)
O6 C79 C80 C81 176.3(5)
C84 C79 C80 C81 -4.6(8)
O6 C79 C80 C86 -3.7(9)
C84 C79 C80 C86 175.4(5)
C79 C80 C81 C82 2.3(10)
C86 C80 C81 C82 -177.7(6)
C80 C81 C82 C83 0.7(10)
C80 C81 C82 C90 -179.1(6)
C81 C82 C83 C84 -1.3(9)
C90 C82 C83 C84 178.6(6)
C82 C83 C84 C79 -1.2(9)
C82 C83 C84 C85 176.6(5)
O6 C79 C84 C83 -176.6(5)
C80 C79 C84 C83 4.2(8)
O6 C79 C84 C85 5.7(8)
C80 C79 C84 C85 -173.5(5)
C83 C84 C85 N3 172.8(6)
C79 C84 C85 N3 -9.4(9)
C79 C80 C86 C87 -59.5(8)
C81 C80 C86 C87 120.5(7)
C79 C80 C86 C88 -178.8(6)
C81 C80 C86 C88 1.2(9)
C79 C80 C86 C89 59.6(8)
C81 C80 C86 C89 -120.4(6)
C83 C82 C90 C92' -167.0(13)
C81 C82 C90 C92' 12.9(15)
C83 C82 C90 C91' 70.0(13)
C81 C82 C90 C91' -110.2(12)
C83 C82 C90 C93 4.2(14)
C81 C82 C90 C93 -176.0(13)
C83 C82 C90 C93' -47.2(13)
C81 C82 C90 C93' 132.6(12)
C83 C82 C90 C92 -121.2(12)
C81 C82 C90 C92 58.7(13)
C83 C82 C90 C91 121.8(12)
C81 C82 C90 C91 -58.3(13)
N3 C94 C95 C96 163.8(5)
N3 C94 C95 C100 -19.0(7)
C100 C95 C96 C97 -2.3(9)
C94 C95 C96 C97 175.1(6)
C95 C96 C97 C98 0.7(10)
C96 C97 C98 C99 0.5(11)
C97 C98 C99 C100 0.1(9)
C97 C98 C99 C101 -179.7(6)
C98 C99 C100 C95 -1.8(8)
C101 C99 C100 C95 178.0(5)
C96 C95 C100 C99 2.9(8)
C94 C95 C100 C99 -174.4(5)
C98 C99 C101 N6 111.8(6)
C100 C99 C101 N6 -67.9(7)
N6 C102 C103 C107 -2.9(9)
N6 C102 C103 C104 176.7(5)
C107 C103 C104 C105 0.3(9)
C102 C103 C104 C105 -179.2(6)
C103 C104 C105 C60 -0.4(10)
C103 C104 C105 C108 176.6(6)
C106 C60 C105 C104 -0.6(11)
C106 C60 C105 C108 -177.6(7)
C105 C60 C106 C107 1.7(10)
C105 C60 C106 C112 178.5(7)
C104 C103 C107 O9 -179.6(5)
C102 C103 C107 O9 -0.1(8)
C104 C103 C107 C106 0.8(8)
C102 C103 C107 C106 -179.7(5)
C60 C106 C107 O9 178.7(5)
C112 C106 C107 O9 1.9(9)
C60 C106 C107 C103 -1.7(9)
C112 C106 C107 C103 -178.5(6)
C104 C105 C108 C109 22.5(13)
C60 C105 C108 C109 -160.7(10)
C104 C105 C108 C111 145.1(9)
C60 C105 C108 C111 -38.0(12)
C104 C105 C108 C110 -102.1(10)
C60 C105 C108 C110 74.8(11)
C60 C106 C112 C114 -115.2(7)
C107 C106 C112 C114 61.4(8)
C60 C106 C112 C115 121.6(7)
C107 C106 C112 C115 -61.7(9)
C60 C106 C112 C113 4.8(10)
C107 C106 C112 C113 -178.5(7)
O10 C124 C125 C126 -177.0(5)
C129 C124 C125 C126 2.8(7)
O10 C124 C125 C131 3.8(8)
C129 C124 C125 C131 -176.4(5)
C124 C125 C126 C127 -2.4(8)
C131 C125 C126 C127 176.8(5)
C125 C126 C127 C128 0.4(9)
C125 C126 C127 C135 179.6(5)
C126 C127 C128 C129 1.4(8)
C135 C127 C128 C129 -177.8(5)
C127 C128 C129 C124 -1.0(8)
C127 C128 C129 C130 179.7(5)
O10 C124 C129 C128 178.5(5)
C125 C124 C129 C128 -1.2(8)
O10 C124 C129 C130 -2.1(8)
C125 C124 C129 C130 178.1(5)
C128 C129 C130 N5 -178.9(6)
C124 C129 C130 N5 1.8(9)
C126 C125 C131 C133 -120.6(6)
C124 C125 C131 C133 58.5(7)
C126 C125 C131 C134 -0.2(8)
C124 C125 C131 C134 179.0(5)
C126 C125 C131 C132 118.2(6)
C124 C125 C131 C132 -62.7(7)
C128 C127 C135 C136 -171.6(7)
C126 C127 C135 C136 9.2(9)
C128 C127 C135 C138 -48.4(8)
C126 C127 C135 C138 132.5(6)
C128 C127 C135 C137 68.0(8)
C126 C127 C135 C137 -111.2(7)
C2 C1 N1 C39 -177.5(5)
C2 C1 N1 Hf1 7.8(7)
C40 C39 N1 C1 6.4(7)
C40 C39 N1 Hf1 -178.7(3)
C29 C30 N2 C47 178.5(5)
C29 C30 N2 Hf1 8.9(8)
C48 C47 N2 C30 84.2(6)
C48 C47 N2 Hf1 -105.4(4)
C84 C85 N3 C94 177.9(5)
C84 C85 N3 Hf2 4.3(8)
C95 C94 N3 C85 85.8(6)
C95 C94 N3 Hf2 -100.2(5)
C56 C55 N4 C46 176.7(5)
C56 C55 N4 Hf2 -2.7(7)
C44 C46 N4 C55 -76.5(5)
C44 C46 N4 Hf2 102.9(4)
C129 C130 N5 C54 178.1(6)
C129 C130 N5 Hf3 -2.2(8)
C52 C54 N5 C130 16.6(9)
C52 C54 N5 Hf3 -163.1(5)
C103 C102 N6 C101 178.1(5)
C103 C102 N6 Hf3 -10.2(7)
C99 C101 N6 C102 0.3(7)
C99 C101 N6 Hf3 -172.0(4)
C2 C7 O1 Hf1 -42.3(6)
C6 C7 O1 Hf1 137.9(4)
C29 C24 O2 Hf1 -14.3(9)
C25 C24 O2 Hf1 165.9(4)
C23 C20 O3 Hf1 27(3)
C21' C20 O3 Hf1 86(2)
C23' C20 O3 Hf1 -142(2)
C22' C20 O3 Hf1 -29(3)
C22 C20 O3 Hf1 -92(2)
C21 C20 O3 Hf1 156(2)
C56 C62 O5 Hf2 -5.8(9)
C61 C62 O5 Hf2 175.4(4)
C80 C79 O6 Hf2 -176.7(4)
C84 C79 O6 Hf2 4.1(9)
C72 C71 O7 Hf2 115.7(11)
C74 C71 O7 Hf2 -128.9(11)
C73 C71 O7 Hf2 -1.1(16)
C78 C75 O8 Hf2 83.8(17)
C77 C75 O8 Hf2 -37.5(19)
C76 C75 O8 Hf2 -156.3(14)
C103 C107 O9 Hf3 24.2(8)
C106 C107 O9 Hf3 -156.2(4)
C125 C124 O10 Hf3 -175.7(4)
C129 C124 O10 Hf3 4.6(9)
C119 C116 O11 Hf3 -171.7(18)
C117 C116 O11 Hf3 -59(2)
C118 C116 O11 Hf3 67(2)
C122 C120 O12 Hf3 18(3)
C121 C120 O12 Hf3 150(2)
C123 C120 O12 Hf3 -103(3)

loop_
_platon_squeeze_void_nr
_platon_squeeze_void_average_x
_platon_squeeze_void_average_y
_platon_squeeze_void_average_z
_platon_squeeze_void_volume
_platon_squeeze_void_count_electrons
1 1.000 0.000 0.500 2068.2 272.0
2 0.463 0.104 0.297 11.1 0.8
3 0.854 0.208 0.756 7.1 -0.4
4 0.500 0.500 0.000 2067.8 270.5
5 0.354 0.292 0.256 7.1 -0.3
6 0.963 0.396 0.797 11.1 1.0
7 0.037 0.604 0.203 11.0 0.5
8 0.646 0.708 0.744 7.1 0.1
9 0.146 0.792 0.244 7.1 0.1
10 0.537 0.896 0.703 10.9 0.2
